data_7109230
loop_
_publ_author_name
'Dennis P. Cladis'
'John J. Kiernicki'
'Phillip E. Fanwick'
'Suzanne C. Bart'

_publ_section_title
;
 Multi-electron reduction facilitated by a trianionic pyridine(diimine)
 ligand
;
_journal_name_full Chem.Commun.
_journal_page_first 4169
_journal_paper_doi 10.1039/c2cc37193f
_journal_volume 49
_journal_year 2013
_chemical_formula_moiety 'C41 H54 N3 O1 U1'
_chemical_formula_sum 'C41 H54 N3 O U'
_chemical_formula_weight 842.94
_space_group_IT_number 2
_symmetry_cell_setting triclinic
_symmetry_space_group_name_Hall '-P 1'
_symmetry_space_group_name_H-M 'P -1'
_cell_angle_alpha 69.3710(8)
_cell_angle_beta 82.2600(8)
_cell_angle_gamma 89.3760(6)
_cell_formula_units_Z 4
_cell_length_a 11.08720(10)
_cell_length_b 17.1526(3)
_cell_length_c 20.6160(3)
_cell_measurement_reflns_used 72464
_cell_measurement_temperature 150.00(2)
_cell_measurement_theta_max 27
_cell_measurement_theta_min 1
_cell_volume 3632.99(9)
_computing_cell_refinement 'DENZO/SCALEPACK (Otwinowski & Minor, 1996)'
_computing_data_collection 'Collect (Nonius, 1998)'
_computing_data_reduction 'DENZO/SCALEPACK (Otwinowski & Minor, 1996)'
_computing_molecular_graphics
;
ORTEP (Johnson, 1976)
PLATON (Spek, 2003)
;
_computing_publication_material 'SHELX97(Sheldrick, 2008) and local programs'
_computing_structure_refinement 'SHELX97 (Sheldrick, 2008)'
_computing_structure_solution
;
PATTY (DIRDIF, Beurskins, 2008)
;
_diffrn_ambient_temperature 150.00(2)
_diffrn_measured_fraction_theta_full 0.9880
_diffrn_measured_fraction_theta_max 0.9880
_diffrn_measurement_device_type Nonius_KappaCCD
_diffrn_measurement_method \w
_diffrn_radiation_monochromator 'graphite 002'
_diffrn_radiation_type MO-K\a
_diffrn_radiation_wavelength 0.71073
_diffrn_reflns_av_R_equivalents 0.0460
_diffrn_reflns_av_sigmaI/netI 0.0515
_diffrn_reflns_limit_h_max 14
_diffrn_reflns_limit_h_min 0
_diffrn_reflns_limit_k_max 22
_diffrn_reflns_limit_k_min -22
_diffrn_reflns_limit_l_max 27
_diffrn_reflns_limit_l_min -26
_diffrn_reflns_number 72464
_diffrn_reflns_theta_full 25.0
_diffrn_reflns_theta_max 27.86
_diffrn_reflns_theta_min 1.27
_diffrn_standards_number 0
_exptl_absorpt_coefficient_mu 4.503
_exptl_absorpt_correction_T_max 0.3631
_exptl_absorpt_correction_T_min 0.1232
_exptl_absorpt_correction_type multi-scan
_exptl_absorpt_process_details 'SCALEPACK (Otwinowski & Minor, 1997)'
_exptl_crystal_colour 1brown
_exptl_crystal_density_diffrn 1.541
_exptl_crystal_density_method 'not measured'
_exptl_crystal_description chunk
_exptl_crystal_F_000 1684
_exptl_crystal_size_max 0.30
_exptl_crystal_size_mid 0.28
_exptl_crystal_size_min 0.23
_refine_diff_density_max 0.79
_refine_diff_density_min -0.75
_refine_ls_extinction_method none
_refine_ls_goodness_of_fit_ref 1.018
_refine_ls_hydrogen_treatment constr
_refine_ls_matrix_type full
_refine_ls_number_parameters 854
_refine_ls_number_reflns 17099
_refine_ls_number_restraints 0
_refine_ls_R_factor_all 0.062
_refine_ls_R_factor_gt 0.023
_refine_ls_shift/su_max 0.002
_refine_ls_structure_factor_coef Fsqd
_refine_ls_weighting_details '1/[\s^2^(Fo^2^)+(0.0082P)^2^+0.0000P] where P=(Fo^2^+2Fc^2^)/3 '
_refine_ls_weighting_scheme calc
_refine_ls_wR_factor_gt 0.042
_refine_ls_wR_factor_ref 0.046
_reflns_number_gt 9935
_reflns_number_total 17099
_reflns_threshold_expression >2.0\s(I)
_cod_data_source_file c2cc37193f.txt
_cod_data_source_block 1DC96
_cod_depositor_comments
;
The following automatic conversions were performed:

'_refine_ls_weighting_scheme' value 'calc ' changed to 'calc'
according to the built-in table from CIF Core dictionary named
'cif_core.dic' version 2.4.1 from 2010-06-29.

Automatic conversion script
Id: cif_fix_values 1891 2012-01-12 08:04:46Z andrius 

The following automatic conversions were performed:

data name '_iucr_refine_instruction_details' was replaced with
'_iucr_refine_instructions_details' as specified in the replacement
file 'data/replacement-values/replacement_tags.lst'.

Automatic conversion script
Id: cif_correct_tags 9268 2022-04-12 08:56:07Z antanas 
;
_cod_original_formula_sum 'C41 H54 N3 O1 U1'
_cod_database_code 7109230

loop_
_symmetry_equiv_pos_as_xyz
'x, y, z'
'-x, -y, -z'

loop_
_atom_site_label
_atom_site_fract_x
_atom_site_fract_y
_atom_site_fract_z
_atom_site_U_iso_or_equiv
_atom_site_adp_type
_atom_site_occupancy
_atom_site_symmetry_multiplicity
_atom_site_calc_flag
_atom_site_refinement_flags
U1 0.203317(12) 0.475736(8) 0.197246(6) 0.01697(4) Uani 1 1 d .
U2 -0.296884(12) -0.025263(8) 0.198637(6) 0.01600(4) Uani 1 1 d .
O1 -0.1923(2) -0.12609(14) 0.29112(11) 0.0286(6) Uani 1 1 d .
O2 0.0615(2) 0.37829(14) 0.29409(11) 0.0299(6) Uani 1 1 d .
N1 -0.2234(2) 0.07215(16) 0.23820(12) 0.0205(6) Uani 1 1 d .
N2 -0.4495(2) 0.05116(15) 0.21696(12) 0.0199(6) Uani 1 1 d .
N3 -0.4659(2) -0.11195(15) 0.25689(12) 0.0201(6) Uani 1 1 d .
N1B 0.1158(2) 0.57350(16) 0.23970(12) 0.0203(6) Uani 1 1 d .
N2B 0.3504(2) 0.54519(16) 0.21780(13) 0.0227(6) Uani 1 1 d .
N3B 0.3438(2) 0.38290(16) 0.25106(13) 0.0209(6) Uani 1 1 d .
C1 -0.2139(3) 0.2255(2) 0.16778(17) 0.0307(8) Uani 1 1 d .
C2 -0.2808(3) 0.1417(2) 0.19469(16) 0.0214(8) Uani 1 1 d .
C3 -0.3934(3) 0.12978(19) 0.17899(15) 0.0205(7) Uani 1 1 d .
C4 -0.4589(3) 0.1915(2) 0.12690(16) 0.0283(8) Uani 1 1 d .
C5 -0.5648(3) 0.1607(2) 0.10969(17) 0.0326(9) Uani 1 1 d .
C6 -0.6087(3) 0.0778(2) 0.13874(16) 0.0267(8) Uani 1 1 d .
C7 -0.5394(3) 0.0187(2) 0.19062(15) 0.0214(7) Uani 1 1 d .
C8 -0.5540(3) -0.0666(2) 0.21600(15) 0.0225(7) Uani 1 1 d .
C9 -0.6569(3) -0.1127(2) 0.20346(17) 0.0330(9) Uani 1 1 d .
C10 -0.5123(3) -0.1811(2) 0.31896(16) 0.0213(8) Uani 1 1 d .
C11 -0.4766(3) -0.2615(2) 0.32669(16) 0.0252(8) Uani 1 1 d .
C12 -0.5183(3) -0.3267(2) 0.38928(16) 0.0279(8) Uani 1 1 d .
C13 -0.5937(3) -0.3144(2) 0.44241(16) 0.0320(9) Uani 1 1 d .
C14 -0.6278(3) -0.2338(2) 0.43356(17) 0.0347(9) Uani 1 1 d .
C15 -0.5892(3) -0.1664(2) 0.37269(17) 0.0283(9) Uani 1 1 d .
C16 -0.1634(3) 0.08387(19) 0.29138(15) 0.0214(7) Uani 1 1 d .
C17 -0.2329(3) 0.1038(2) 0.34549(16) 0.0246(8) Uani 1 1 d .
C18 -0.1756(3) 0.1109(2) 0.39947(16) 0.0298(8) Uani 1 1 d .
C19 -0.0525(4) 0.0975(2) 0.40221(16) 0.0341(9) Uani 1 1 d .
C20 0.0132(3) 0.0775(2) 0.34971(17) 0.0307(8) Uani 1 1 d .
C21 -0.0396(3) 0.0703(2) 0.29394(16) 0.0242(8) Uani 1 1 d .
C22 -0.1815(3) -0.10236(19) 0.10543(15) 0.0201(7) Uani 1 1 d .
C23 -0.2821(3) -0.0586(2) 0.07638(16) 0.0216(9) Uani 1 1 d .
C24 -0.2533(3) 0.0280(2) 0.05579(15) 0.0206(8) Uani 1 1 d .
C25 -0.1351(3) 0.03706(19) 0.07112(14) 0.0206(7) Uani 1 1 d .
C26 -0.0909(3) -0.0430(2) 0.10176(14) 0.0210(7) Uani 1 1 d .
C27 -0.0902(4) -0.1797(2) 0.29656(19) 0.0410(11) Uani 1 1 d .
C28 -0.0310(4) -0.1719(3) 0.3564(2) 0.0554(13) Uani 1 1 d .
C29 -0.1372(4) -0.1465(3) 0.40185(19) 0.0506(12) Uani 1 1 d .
C2B 0.1963(3) 0.6410(2) 0.19834(17) 0.0227(9) Uani 1 1 d .
C30 -0.2422(3) -0.1349(2) 0.36176(16) 0.0375(10) Uani 1 1 d .
C3B 0.3159(3) 0.62712(19) 0.18259(15) 0.0203(7) Uani 1 1 d .
C4B 0.4104(3) 0.6872(2) 0.13359(17) 0.0296(8) Uani 1 1 d .
C5B 0.5244(3) 0.6546(2) 0.11716(17) 0.0327(9) Uani 1 1 d .
C6B 0.5511(3) 0.5711(2) 0.14402(16) 0.0285(8) Uani 1 1 d .
C7B 0.4537(3) 0.5121(2) 0.19247(16) 0.0228(7) Uani 1 1 d .
C8B 0.4530(3) 0.4270(2) 0.21491(15) 0.0240(8) Uani 1 1 d .
C9B 0.5630(3) 0.3787(2) 0.20235(18) 0.0341(9) Uani 1 1 d .
C10B 0.3536(3) 0.3094(2) 0.31103(16) 0.0229(8) Uani 1 1 d .
C11A -0.3986(3) -0.2806(2) 0.26878(16) 0.0320(9) Uani 1 1 d .
C11B 0.3200(3) 0.2308(2) 0.31224(16) 0.0253(8) Uani 1 1 d .
C11C 0.2757(3) 0.2186(2) 0.25080(16) 0.0332(9) Uani 1 1 d .
C12B 0.3285(3) 0.1614(2) 0.37232(16) 0.0285(8) Uani 1 1 d .
C13A -0.6426(3) -0.3858(2) 0.50841(17) 0.0472(11) Uani 1 1 d .
C13B 0.3693(3) 0.1683(2) 0.43034(17) 0.0317(9) Uani 1 1 d .
C13C 0.3818(4) 0.0899(2) 0.49385(17) 0.0474(11) Uani 1 1 d .
C14B 0.4012(3) 0.2464(2) 0.42842(16) 0.0344(9) Uani 1 1 d .
C15A -0.6276(3) -0.0803(2) 0.36680(18) 0.0404(10) Uani 1 1 d .
C15B 0.3954(3) 0.3182(2) 0.36930(17) 0.0298(8) Uani 1 1 d .
C15C 0.4296(4) 0.4023(2) 0.36970(18) 0.0393(10) Uani 1 1 d .
C16B 0.0332(3) 0.58231(18) 0.29502(15) 0.0210(7) Uani 1 1 d .
C17A -0.3663(3) 0.1172(2) 0.34687(17) 0.0346(9) Uani 1 1 d .
C17B 0.0787(3) 0.5987(2) 0.35067(16) 0.0256(8) Uani 1 1 d .
C17C 0.2125(3) 0.6115(2) 0.34844(18) 0.0361(10) Uani 1 1 d .
C18B -0.0030(3) 0.6011(2) 0.40697(16) 0.0307(8) Uani 1 1 d .
C19A 0.0086(4) 0.1083(2) 0.46064(18) 0.0481(12) Uani 1 1 d .
C19B -0.1270(3) 0.5889(2) 0.41211(16) 0.0309(9) Uani 1 1 d .
C19C -0.2129(4) 0.5932(2) 0.47418(18) 0.0452(10) Uani 1 1 d .
C20B -0.1697(3) 0.5734(2) 0.35729(16) 0.0287(8) Uani 1 1 d .
C21A 0.0378(3) 0.0516(2) 0.23644(18) 0.0362(9) Uani 1 1 d .
C21B -0.0924(3) 0.57056(19) 0.29926(16) 0.0235(7) Uani 1 1 d .
C21C -0.1458(3) 0.5561(2) 0.24072(16) 0.0295(8) Uani 1 1 d .
C22A -0.1678(3) -0.1950(2) 0.12560(17) 0.0295(8) Uani 1 1 d .
C22B 0.1322(3) 0.4056(2) 0.10035(15) 0.0231(8) Uani 1 1 d .
C22C 0.1082(3) 0.3136(2) 0.11704(17) 0.0334(9) Uani 1 1 d .
C23A -0.3951(3) -0.0964(2) 0.06424(17) 0.0343(9) Uani 1 1 d .
C23B 0.2463(3) 0.4485(2) 0.07258(16) 0.0212(8) Uani 1 1 d .
C23C 0.3651(3) 0.4120(2) 0.05761(17) 0.0315(8) Uani 1 1 d .
C24A -0.3259(3) 0.0975(2) 0.01234(15) 0.0320(9) Uani 1 1 d .
C24B 0.2260(3) 0.5350(2) 0.05480(16) 0.0229(9) Uani 1 1 d .
C24C 0.3196(3) 0.6044(2) 0.01554(16) 0.0304(8) Uani 1 1 d .
C25A -0.0636(3) 0.1187(2) 0.05110(16) 0.0300(8) Uani 1 1 d .
C25B 0.1008(3) 0.5450(2) 0.07191(15) 0.0233(8) Uani 1 1 d .
C25C 0.0377(3) 0.6265(2) 0.05624(17) 0.0366(9) Uani 1 1 d .
C26A 0.0396(3) -0.0599(2) 0.11263(16) 0.0272(8) Uani 1 1 d .
C26B 0.0427(3) 0.4651(2) 0.09972(15) 0.0236(8) Uani 1 1 d .
C26C -0.0935(3) 0.4478(2) 0.11215(17) 0.0333(9) Uani 1 1 d .
C27B -0.0431(4) 0.3260(2) 0.29918(19) 0.0383(10) Uani 1 1 d .
C28B -0.1306(4) 0.3341(3) 0.3599(2) 0.0614(14) Uani 1 1 d .
C29B -0.0430(4) 0.3557(3) 0.40678(19) 0.0504(11) Uani 1 1 d .
C30B 0.0794(3) 0.3672(2) 0.36491(16) 0.0405(10) Uani 1 1 d .
C999 0.1460(3) 0.72685(19) 0.17412(17) 0.0312(8) Uani 1 1 d .
H4 -0.4326 0.2472 0.1065 0.034 Uiso 1 1 calc R
H5 -0.6074 0.1982 0.0770 0.039 Uiso 1 1 calc R
H6 -0.6782 0.0604 0.1261 0.032 Uiso 1 1 calc R
H12 -0.4937 -0.3804 0.3947 0.034 Uiso 1 1 calc R
H14 -0.6784 -0.2243 0.4696 0.042 Uiso 1 1 calc R
H18 -0.2213 0.1251 0.4347 0.036 Uiso 1 1 calc R
H1A -0.2567 0.2648 0.1337 0.046 Uiso 1 1 calc R
H1B -0.1331 0.2205 0.1465 0.046 Uiso 1 1 calc R
H1C -0.2094 0.2445 0.2060 0.046 Uiso 1 1 calc R
H20 0.0958 0.0682 0.3510 0.037 Uiso 1 1 calc R
H4B 0.3960 0.7437 0.1144 0.036 Uiso 1 1 calc R
H5B 0.5847 0.6917 0.0865 0.039 Uiso 1 1 calc R
H6B 0.6272 0.5527 0.1322 0.034 Uiso 1 1 calc R
H9A -0.7093 -0.1393 0.2468 0.049 Uiso 1 1 calc R
H9B -0.6250 -0.1541 0.1851 0.049 Uiso 1 1 calc R
H9C -0.7025 -0.0742 0.1705 0.049 Uiso 1 1 calc R
H11A 0.2944 0.1638 0.2509 0.050 Uiso 1 1 calc R
H11B 0.3151 0.2595 0.2083 0.050 Uiso 1 1 calc R
H11C 0.1892 0.2248 0.2538 0.050 Uiso 1 1 calc R
H11D -0.4169 -0.2436 0.2243 0.048 Uiso 1 1 calc R
H11E -0.4150 -0.3372 0.2732 0.048 Uiso 1 1 calc R
H11F -0.3142 -0.2731 0.2720 0.048 Uiso 1 1 calc R
H12B 0.3059 0.1089 0.3732 0.034 Uiso 1 1 calc R
H13A 0.4348 0.1024 0.5224 0.071 Uiso 1 1 calc R
H13B 0.4153 0.0467 0.4783 0.071 Uiso 1 1 calc R
H13C 0.3031 0.0716 0.5208 0.071 Uiso 1 1 calc R
H13D -0.7213 -0.4044 0.5038 0.071 Uiso 1 1 calc R
H13E -0.6496 -0.3675 0.5477 0.071 Uiso 1 1 calc R
H13F -0.5880 -0.4310 0.5156 0.071 Uiso 1 1 calc R
H14B 0.4275 0.2518 0.4677 0.041 Uiso 1 1 calc R
H15A 0.5119 0.4175 0.3473 0.059 Uiso 1 1 calc R
H15B 0.4230 0.4004 0.4171 0.059 Uiso 1 1 calc R
H15C 0.3758 0.4427 0.3449 0.059 Uiso 1 1 calc R
H15D -0.6572 -0.0796 0.4125 0.061 Uiso 1 1 calc R
H15E -0.6910 -0.0646 0.3378 0.061 Uiso 1 1 calc R
H15F -0.5591 -0.0417 0.3463 0.061 Uiso 1 1 calc R
H17A 0.2389 0.6655 0.3150 0.054 Uiso 1 1 calc R
H17B 0.2552 0.5694 0.3350 0.054 Uiso 1 1 calc R
H17C 0.2293 0.6078 0.3939 0.054 Uiso 1 1 calc R
H17D -0.4020 0.1124 0.3933 0.052 Uiso 1 1 calc R
H17E -0.4038 0.0760 0.3335 0.052 Uiso 1 1 calc R
H17F -0.3791 0.1718 0.3147 0.052 Uiso 1 1 calc R
H18B 0.0275 0.6116 0.4431 0.037 Uiso 1 1 calc R
H19A -0.1952 0.5502 0.5160 0.068 Uiso 1 1 calc R
H19B -0.2954 0.5855 0.4676 0.068 Uiso 1 1 calc R
H19C -0.2026 0.6467 0.4783 0.068 Uiso 1 1 calc R
H19D 0.0695 0.0676 0.4732 0.072 Uiso 1 1 calc R
H19E -0.0514 0.1011 0.5007 0.072 Uiso 1 1 calc R
H19F 0.0461 0.1632 0.4448 0.072 Uiso 1 1 calc R
H20B -0.2530 0.5646 0.3595 0.034 Uiso 1 1 calc R
H21A -0.2311 0.5416 0.2549 0.044 Uiso 1 1 calc R
H21B -0.1052 0.5115 0.2300 0.044 Uiso 1 1 calc R
H21C -0.1351 0.6060 0.2000 0.044 Uiso 1 1 calc R
H21D 0.0558 0.1021 0.1966 0.054 Uiso 1 1 calc R
H21E -0.0051 0.0122 0.2235 0.054 Uiso 1 1 calc R
H21F 0.1124 0.0285 0.2523 0.054 Uiso 1 1 calc R
H22A 0.0614 0.3060 0.0836 0.050 Uiso 1 1 calc R
H22B 0.0635 0.2896 0.1632 0.050 Uiso 1 1 calc R
H22C 0.1842 0.2867 0.1149 0.050 Uiso 1 1 calc R
H22D -0.2440 -0.2210 0.1256 0.044 Uiso 1 1 calc R
H22E -0.1440 -0.2172 0.1715 0.044 Uiso 1 1 calc R
H22F -0.1065 -0.2058 0.0926 0.044 Uiso 1 1 calc R
H23A 0.3735 0.4101 0.0112 0.047 Uiso 1 1 calc R
H23B 0.3676 0.3566 0.0910 0.047 Uiso 1 1 calc R
H23C 0.4306 0.4459 0.0610 0.047 Uiso 1 1 calc R
H23D -0.4602 -0.0585 0.0616 0.051 Uiso 1 1 calc R
H23E -0.4179 -0.1478 0.1022 0.051 Uiso 1 1 calc R
H23F -0.3793 -0.1069 0.0212 0.051 Uiso 1 1 calc R
H24A 0.3945 0.5918 0.0350 0.046 Uiso 1 1 calc R
H24B 0.2905 0.6557 0.0195 0.046 Uiso 1 1 calc R
H24C 0.3334 0.6100 -0.0329 0.046 Uiso 1 1 calc R
H24D -0.3101 0.1019 -0.0358 0.048 Uiso 1 1 calc R
H24E -0.3025 0.1492 0.0163 0.048 Uiso 1 1 calc R
H24F -0.4112 0.0855 0.0290 0.048 Uiso 1 1 calc R
H25A -0.0442 0.6189 0.0485 0.055 Uiso 1 1 calc R
H25B 0.0810 0.6674 0.0151 0.055 Uiso 1 1 calc R
H25C 0.0359 0.6451 0.0951 0.055 Uiso 1 1 calc R
H25D -0.0144 0.1157 0.0867 0.045 Uiso 1 1 calc R
H25E -0.1189 0.1632 0.0465 0.045 Uiso 1 1 calc R
H25F -0.0121 0.1290 0.0074 0.045 Uiso 1 1 calc R
H26A -0.1326 0.4825 0.1357 0.050 Uiso 1 1 calc R
H26B -0.1114 0.3902 0.1405 0.050 Uiso 1 1 calc R
H26C -0.1229 0.4596 0.0681 0.050 Uiso 1 1 calc R
H26D 0.0901 -0.0443 0.0680 0.041 Uiso 1 1 calc R
H26E 0.0470 -0.1182 0.1381 0.041 Uiso 1 1 calc R
H26F 0.0651 -0.0280 0.1387 0.041 Uiso 1 1 calc R
H27A -0.0208 0.2686 0.3088 0.046 Uiso 1 1 calc R
H27B -0.0793 0.3453 0.2562 0.046 Uiso 1 1 calc R
H27C -0.0336 -0.1616 0.2534 0.049 Uiso 1 1 calc R
H27D -0.1173 -0.2369 0.3068 0.049 Uiso 1 1 calc R
H28A -0.1771 0.2824 0.3858 0.074 Uiso 1 1 calc R
H28B -0.1864 0.3785 0.3434 0.074 Uiso 1 1 calc R
H28C 0.0343 -0.1294 0.3391 0.066 Uiso 1 1 calc R
H28D 0.0014 -0.2244 0.3831 0.066 Uiso 1 1 calc R
H29A -0.0666 0.4062 0.4153 0.060 Uiso 1 1 calc R
H29B -0.0446 0.3104 0.4514 0.060 Uiso 1 1 calc R
H29C -0.1562 -0.1900 0.4475 0.061 Uiso 1 1 calc R
H29D -0.1159 -0.0952 0.4082 0.061 Uiso 1 1 calc R
H30A 0.1220 0.4158 0.3659 0.049 Uiso 1 1 calc R
H30B 0.1272 0.3188 0.3837 0.049 Uiso 1 1 calc R
H30C -0.2988 -0.1828 0.3820 0.045 Uiso 1 1 calc R
H30D -0.2851 -0.0855 0.3624 0.045 Uiso 1 1 calc R
H99A 0.2028 0.7640 0.1371 0.047 Uiso 1 1 calc R
H99B 0.1331 0.7467 0.2125 0.047 Uiso 1 1 calc R
H99C 0.0700 0.7245 0.1573 0.047 Uiso 1 1 calc R
H9B1 0.6239 0.4161 0.1685 0.051 Uiso 1 1 calc R
H9B2 0.5394 0.3368 0.1851 0.051 Uiso 1 1 calc R
H9B3 0.5954 0.3526 0.2455 0.051 Uiso 1 1 calc R

loop_
_atom_site_aniso_label
_atom_site_aniso_U_11
_atom_site_aniso_U_22
_atom_site_aniso_U_33
_atom_site_aniso_U_12
_atom_site_aniso_U_13
_atom_site_aniso_U_23
U1 0.01792(8) 0.01743(8) 0.01531(7) 0.00225(7) -0.00362(6) -0.00506(6)
U2 0.01486(8) 0.01724(8) 0.01588(7) -0.00056(6) -0.00185(6) -0.00591(6)
O1 0.0312(15) 0.0306(14) 0.0237(12) 0.0063(11) -0.0092(11) -0.0074(11)
O2 0.0340(15) 0.0262(13) 0.0227(12) -0.0038(11) 0.0016(10) -0.0020(11)
N1 0.0185(15) 0.0226(15) 0.0233(13) 0.0014(12) -0.0068(11) -0.0103(12)
N2 0.0158(14) 0.0205(14) 0.0246(13) -0.0019(12) -0.0047(11) -0.0087(12)
N3 0.0205(15) 0.0188(14) 0.0191(13) -0.0011(12) -0.0006(11) -0.0053(12)
N1B 0.0173(15) 0.0208(14) 0.0219(13) 0.0015(12) -0.0049(11) -0.0055(12)
N2B 0.0181(15) 0.0200(14) 0.0283(14) 0.0004(12) -0.0026(12) -0.0065(12)
N3B 0.0220(16) 0.0182(14) 0.0227(14) 0.0034(12) -0.0087(12) -0.0057(12)
C1 0.028(2) 0.0234(19) 0.038(2) -0.0033(16) -0.0042(16) -0.0076(16)
C2 0.024(2) 0.0161(19) 0.0222(17) -0.0046(16) 0.0010(15) -0.0065(15)
C3 0.0207(18) 0.0219(17) 0.0230(16) 0.0030(14) -0.0027(13) -0.0131(14)
C4 0.032(2) 0.0202(18) 0.0324(18) 0.0043(16) -0.0098(16) -0.0064(15)
C5 0.035(2) 0.038(2) 0.0278(18) 0.0197(18) -0.0118(16) -0.0143(17)
C6 0.0160(18) 0.037(2) 0.0288(17) 0.0021(16) -0.0082(14) -0.0122(16)
C7 0.0156(17) 0.0283(18) 0.0224(16) 0.0029(14) -0.0022(13) -0.0119(14)
C8 0.0183(18) 0.0280(18) 0.0241(16) -0.0020(15) 0.0015(13) -0.0144(14)
C9 0.026(2) 0.038(2) 0.039(2) -0.0067(17) -0.0068(16) -0.0167(17)
C10 0.0178(18) 0.0267(19) 0.0184(16) -0.0052(15) -0.0033(14) -0.0063(15)
C11 0.0173(18) 0.032(2) 0.0247(17) -0.0062(15) -0.0040(14) -0.0073(15)
C12 0.026(2) 0.0239(18) 0.0312(18) -0.0061(15) -0.0085(15) -0.0040(15)
C13 0.026(2) 0.043(2) 0.0221(17) -0.0100(18) -0.0068(15) -0.0036(16)
C14 0.028(2) 0.053(3) 0.0230(17) -0.0094(19) 0.0043(15) -0.0157(17)
C15 0.024(2) 0.031(2) 0.0309(19) -0.0086(17) 0.0003(16) -0.0135(17)
C16 0.0237(19) 0.0147(16) 0.0229(16) -0.0034(14) -0.0030(14) -0.0029(13)
C17 0.025(2) 0.0190(18) 0.0282(17) -0.0073(16) -0.0031(15) -0.0071(15)
C18 0.037(2) 0.031(2) 0.0220(17) -0.0035(17) -0.0011(15) -0.0103(15)
C19 0.048(3) 0.030(2) 0.0214(17) -0.0122(18) -0.0126(17) -0.0021(16)
C20 0.025(2) 0.030(2) 0.0359(19) -0.0011(16) -0.0124(16) -0.0070(16)
C21 0.0240(19) 0.0218(18) 0.0249(17) -0.0032(15) -0.0051(14) -0.0052(14)
C22 0.0196(18) 0.0240(18) 0.0179(16) 0.0003(14) 0.0036(13) -0.0109(14)
C23 0.019(2) 0.028(2) 0.0173(16) -0.0023(16) 0.0003(14) -0.0084(15)
C24 0.0182(19) 0.029(2) 0.0117(16) 0.0061(16) -0.0003(13) -0.0044(15)
C25 0.0228(18) 0.0232(17) 0.0134(15) -0.0021(14) 0.0033(13) -0.0058(13)
C26 0.0197(18) 0.0277(18) 0.0157(15) 0.0016(15) 0.0011(13) -0.0092(14)
C27 0.047(3) 0.041(2) 0.040(2) 0.019(2) -0.014(2) -0.0179(19)
C28 0.046(3) 0.052(3) 0.076(3) 0.010(2) -0.036(3) -0.023(2)
C29 0.056(3) 0.060(3) 0.038(2) 0.000(2) -0.023(2) -0.014(2)
C2B 0.028(2) 0.018(2) 0.0251(18) 0.0039(16) -0.0094(15) -0.0095(16)
C30 0.041(2) 0.046(2) 0.0230(18) 0.0060(19) -0.0093(16) -0.0080(17)
C3B 0.0204(19) 0.0202(17) 0.0217(16) -0.0012(14) -0.0039(13) -0.0087(14)
C4B 0.026(2) 0.0197(18) 0.0372(19) -0.0009(15) 0.0009(16) -0.0052(15)
C5B 0.025(2) 0.043(2) 0.0292(18) -0.0185(17) 0.0036(15) -0.0143(17)
C6B 0.0164(18) 0.035(2) 0.0295(18) 0.0002(16) -0.0001(14) -0.0066(16)
C7B 0.0164(18) 0.0288(19) 0.0264(17) 0.0006(15) -0.0065(14) -0.0123(15)
C8B 0.0210(19) 0.0312(19) 0.0210(16) 0.0062(15) -0.0055(14) -0.0099(15)
C9B 0.027(2) 0.035(2) 0.041(2) 0.0088(17) -0.0004(16) -0.0164(17)
C10B 0.0169(19) 0.0265(19) 0.0233(17) 0.0092(16) -0.0039(14) -0.0063(15)
C11A 0.035(2) 0.0252(19) 0.0338(19) 0.0026(17) -0.0042(16) -0.0080(16)
C11B 0.0187(18) 0.0290(19) 0.0259(17) 0.0055(15) 0.0018(14) -0.0089(15)
C11C 0.044(2) 0.028(2) 0.0278(18) 0.0022(17) -0.0018(16) -0.0108(16)
C12B 0.025(2) 0.0221(18) 0.0321(18) 0.0076(15) -0.0012(15) -0.0037(15)
C13A 0.040(3) 0.059(3) 0.0276(19) -0.017(2) -0.0052(17) 0.0034(19)
C13B 0.023(2) 0.034(2) 0.0291(18) 0.0120(17) 0.0026(15) -0.0019(16)
C13C 0.049(3) 0.048(3) 0.028(2) 0.017(2) -0.0011(18) 0.0064(18)
C14B 0.030(2) 0.051(3) 0.0227(17) 0.0160(19) -0.0087(15) -0.0125(17)
C15A 0.046(3) 0.045(2) 0.034(2) -0.003(2) 0.0085(17) -0.0220(18)
C15B 0.027(2) 0.034(2) 0.0290(18) 0.0086(17) -0.0068(15) -0.0118(17)
C15C 0.048(3) 0.044(2) 0.033(2) 0.009(2) -0.0168(18) -0.0182(18)
C16B 0.0219(18) 0.0142(16) 0.0248(16) 0.0038(14) -0.0027(14) -0.0049(13)
C17A 0.027(2) 0.047(2) 0.0335(19) -0.002(2) 0.0059(17) -0.0215(18)
C17B 0.027(2) 0.0232(19) 0.0297(18) 0.0013(16) -0.0081(16) -0.0111(15)
C17C 0.031(2) 0.052(3) 0.0312(19) 0.000(2) -0.0083(18) -0.0202(19)
C18B 0.043(2) 0.029(2) 0.0250(17) 0.0014(17) -0.0082(16) -0.0135(15)
C19A 0.060(3) 0.051(3) 0.035(2) -0.016(2) -0.022(2) -0.012(2)
C19B 0.040(2) 0.0243(19) 0.0232(17) 0.0080(17) 0.0020(15) -0.0042(15)
C19C 0.049(3) 0.048(3) 0.034(2) 0.000(2) 0.0090(18) -0.0151(19)
C20B 0.0219(19) 0.0221(18) 0.0361(19) 0.0010(15) 0.0025(15) -0.0052(16)
C21A 0.019(2) 0.050(2) 0.050(2) 0.0029(18) -0.0098(17) -0.028(2)
C21B 0.0253(19) 0.0181(17) 0.0260(17) 0.0019(14) -0.0026(14) -0.0068(14)
C21C 0.0228(19) 0.035(2) 0.0322(18) 0.0021(16) -0.0051(15) -0.0128(16)
C22A 0.027(2) 0.0282(19) 0.0321(18) -0.0020(16) 0.0021(15) -0.0119(16)
C22B 0.026(2) 0.0279(19) 0.0182(16) -0.0009(16) -0.0073(14) -0.0097(15)
C22C 0.036(2) 0.035(2) 0.0356(19) -0.0024(18) -0.0109(17) -0.0179(17)
C23A 0.030(2) 0.045(2) 0.0313(19) -0.0028(18) -0.0061(16) -0.0165(18)
C23B 0.023(2) 0.030(2) 0.0132(16) 0.0001(16) -0.0046(14) -0.0096(15)
C23C 0.031(2) 0.039(2) 0.0262(18) 0.0013(17) -0.0003(16) -0.0157(16)
C24A 0.032(2) 0.040(2) 0.0204(17) 0.0099(17) -0.0053(15) -0.0050(16)
C24B 0.024(2) 0.027(2) 0.0162(17) -0.0074(17) -0.0043(14) -0.0046(16)
C24C 0.028(2) 0.034(2) 0.0229(17) -0.0059(17) -0.0009(15) -0.0039(15)
C25A 0.032(2) 0.029(2) 0.0237(17) -0.0066(16) 0.0039(15) -0.0057(15)
C25B 0.0267(19) 0.0280(19) 0.0153(15) 0.0046(15) -0.0087(14) -0.0057(14)
C25C 0.041(2) 0.039(2) 0.0272(18) 0.0143(19) -0.0118(16) -0.0064(17)
C26A 0.0208(19) 0.0306(19) 0.0297(18) 0.0020(15) -0.0009(14) -0.0111(15)
C26B 0.0241(19) 0.0322(19) 0.0156(15) -0.0051(15) -0.0076(13) -0.0080(14)
C26C 0.025(2) 0.047(2) 0.0309(18) -0.0010(18) -0.0069(15) -0.0163(17)
C27B 0.040(3) 0.033(2) 0.038(2) -0.0077(19) 0.0041(19) -0.0106(19)
C28B 0.046(3) 0.052(3) 0.072(3) -0.004(2) 0.015(2) -0.012(3)
C29B 0.059(3) 0.046(3) 0.039(2) 0.008(2) 0.010(2) -0.012(2)
C30B 0.043(2) 0.048(2) 0.0243(18) -0.005(2) -0.0010(17) -0.0073(18)
C999 0.029(2) 0.0201(18) 0.041(2) 0.0031(16) -0.0071(16) -0.0056(16)

loop_
_atom_type_symbol
_atom_type_description
_atom_type_scat_dispersion_real
_atom_type_scat_dispersion_imag
_atom_type_scat_source
C C 0.0033 0.0016 'International Tables Vol C Tables 4.2.6.8 and 6.1.1.4'
H H 0.0000 0.0000 'International Tables Vol C Tables 4.2.6.8 and 6.1.1.4'
N N 0.0061 0.0033 'International Tables Vol C Tables 4.2.6.8 and 6.1.1.4'
U U -9.6767 9.6646 'International Tables Vol C Tables 4.2.6.8 and 6.1.1.4'
O O 0.0106 0.0060 'International Tables Vol C Tables 4.2.6.8 and 6.1.1.4'

loop_
_geom_angle_atom_site_label_1
_geom_angle_atom_site_label_2
_geom_angle_atom_site_label_3
_geom_angle
N2B U1 N1B 72.08(10)
N2B U1 N3B 70.92(9)
N1B U1 N3B 123.81(9)
N2B U1 O2 121.24(8)
N1B U1 O2 83.16(8)
N3B U1 O2 81.57(8)
N2B U1 C24B 102.66(10)
N1B U1 C24B 109.82(10)
N3B U1 C24B 118.46(10)
O2 U1 C24B 136.01(9)
N2B U1 C23B 115.00(10)
N1B U1 C23B 138.71(9)
N3B U1 C23B 95.32(10)
O2 U1 C23B 118.49(9)
C24B U1 C23B 30.07(10)
N2B U1 C3B 29.94(8)
N1B U1 C3B 55.04(9)
N3B U1 C3B 100.67(9)
O2 U1 C3B 131.40(8)
C24B U1 C3B 85.76(9)
C23B U1 C3B 109.69(10)
N2B U1 C25B 119.55(9)
N1B U1 C25B 91.36(9)
N3B U1 C25B 143.96(10)
O2 U1 C25B 113.28(8)
C24B U1 C25B 29.36(10)
C23B U1 C25B 48.64(10)
C3B U1 C25B 93.24(9)
N2B U1 C7B 28.76(10)
N1B U1 C7B 100.75(9)
N3B U1 C7B 53.78(9)
O2 U1 C7B 128.93(8)
C24B U1 C7B 90.95(9)
C23B U1 C7B 91.79(10)
C3B U1 C7B 51.61(9)
C25B U1 C7B 117.46(9)
N2B U1 C2B 53.25(10)
N1B U1 C2B 29.48(9)
N3B U1 C2B 121.84(9)
O2 U1 C2B 112.27(9)
C24B U1 C2B 90.68(10)
C23B U1 C2B 120.32(10)
C3B U1 C2B 27.91(9)
C25B U1 C2B 84.17(9)
C7B U1 C2B 78.87(10)
N2B U1 C22B 144.02(10)
N1B U1 C22B 131.76(9)
N3B U1 C22B 102.38(9)
O2 U1 C22B 91.32(8)
C24B U1 C22B 48.13(10)
C23B U1 C22B 29.07(9)
C3B U1 C22B 133.89(9)
C25B U1 C22B 47.43(9)
C7B U1 C22B 118.88(9)
C2B U1 C22B 131.60(9)
N2B U1 C26B 147.68(9)
N1B U1 C26B 103.46(9)
N3B U1 C26B 129.83(9)
O2 U1 C26B 88.98(8)
C24B U1 C26B 47.54(9)
C23B U1 C26B 47.63(10)
C3B U1 C26B 121.30(9)
C25B U1 C26B 28.42(9)
C7B U1 C26B 137.09(9)
C2B U1 C26B 107.39(9)
C22B U1 C26B 28.34(9)
N2 U2 N1 72.13(9)
N2 U2 N3 70.96(9)
N1 U2 N3 122.66(9)
N2 U2 O1 125.51(8)
N1 U2 O1 84.21(8)
N3 U2 O1 83.21(8)
N2 U2 C24 102.33(9)
N1 U2 C24 110.55(10)
N3 U2 C24 119.08(9)
O1 U2 C24 132.07(9)
N2 U2 C23 115.59(9)
N1 U2 C23 138.97(10)
N3 U2 C23 96.60(10)
O1 U2 C23 114.39(9)
C24 U2 C23 29.98(10)
N2 U2 C3 30.03(9)
N1 U2 C3 55.51(9)
N3 U2 C3 100.83(9)
O1 U2 C3 134.83(8)
C24 U2 C3 85.33(10)
C23 U2 C3 109.82(9)
N2 U2 C7 29.71(9)
N1 U2 C7 101.69(9)
N3 U2 C7 54.49(9)
O1 U2 C7 133.44(8)
C24 U2 C7 89.45(9)
C23 U2 C7 91.23(9)
C3 U2 C7 51.98(9)
N2 U2 C25 118.68(9)
N1 U2 C25 91.63(9)
N3 U2 C25 144.85(9)
O1 U2 C25 110.13(8)
C24 U2 C25 29.25(9)
C23 U2 C25 48.27(9)
C3 U2 C25 92.23(9)
C7 U2 C25 115.73(9)
N2 U2 C2 53.30(10)
N1 U2 C2 29.73(8)
N3 U2 C2 121.58(10)
O1 U2 C2 113.85(8)
C24 U2 C2 90.85(10)
C23 U2 C2 120.58(10)
C3 U2 C2 28.13(9)
C7 U2 C2 79.50(10)
C25 U2 C2 83.69(9)
N2 U2 C22 144.75(8)
N1 U2 C22 130.89(9)
N3 U2 C22 103.93(9)
O1 U2 C22 86.96(8)
C24 U2 C22 48.31(10)
C23 U2 C22 29.17(9)
C3 U2 C22 133.58(8)
C7 U2 C22 118.70(9)
C25 U2 C22 47.28(9)
C2 U2 C22 130.96(9)
N2 U2 C8 52.81(9)
N1 U2 C8 122.19(9)
N3 U2 C8 29.06(8)
O1 U2 C8 112.24(8)
C24 U2 C8 98.05(9)
C23 U2 C8 85.80(9)
C3 U2 C8 79.29(9)
C7 U2 C8 27.87(9)
C25 U2 C8 127.30(8)
C2 U2 C8 105.79(10)
C22 U2 C8 105.84(9)
C30 O1 C27 106.3(2)
C30 O1 U2 114.74(19)
C27 O1 U2 138.9(2)
C27B O2 C30B 106.7(2)
C27B O2 U1 135.40(19)
C30B O2 U1 117.90(19)
C2 N1 C16 117.5(3)
C2 N1 U2 96.84(18)
C16 N1 U2 144.76(19)
C3 N2 C7 120.9(2)
C3 N2 U2 98.05(18)
C7 N2 U2 99.24(19)
C8 N3 C10 116.1(3)
C8 N3 U2 98.50(17)
C10 N3 U2 144.57(19)
C2B N1B C16B 118.9(3)
C2B N1B U1 97.1(2)
C16B N1B U1 142.7(2)
C7B N2B C3B 121.8(3)
C7B N2B U1 101.7(2)
C3B N2B U1 98.99(17)
C8B N3B C10B 116.7(2)
C8B N3B U1 100.36(17)
C10B N3B U1 141.8(2)
C2 C1 H1A 109.50
C2 C1 H1B 109.50
H1A C1 H1B 109.50
C2 C1 H1C 109.50
H1A C1 H1C 109.50
H1B C1 H1C 109.50
C3 C2 N1 118.7(3)
C3 C2 C1 123.1(3)
N1 C2 C1 118.2(3)
C3 C2 U2 72.98(19)
N1 C2 U2 53.43(15)
C1 C2 U2 149.6(2)
C2 C3 N2 115.1(3)
C2 C3 C4 126.2(3)
N2 C3 C4 118.7(3)
C2 C3 U2 78.9(2)
N2 C3 U2 51.92(14)
C4 C3 U2 137.6(2)
C5 C4 C3 116.3(3)
C5 C4 H4 121.90
C3 C4 H4 121.90
C6 C5 C4 124.3(3)
C6 C5 H5 117.90
C4 C5 H5 117.90
C5 C6 C7 117.1(3)
C5 C6 H6 121.40
C7 C6 H6 121.40
C8 C7 N2 115.4(3)
C8 C7 C6 126.2(3)
N2 C7 C6 118.4(3)
C8 C7 U2 79.83(19)
N2 C7 U2 51.05(15)
C6 C7 U2 136.9(2)
C7 C8 N3 116.9(3)
C7 C8 C9 123.6(3)
N3 C8 C9 119.4(3)
C7 C8 U2 72.30(18)
N3 C8 U2 52.44(14)
C9 C8 U2 150.6(2)
C8 C9 H9A 109.50
C8 C9 H9B 109.50
H9A C9 H9B 109.50
C8 C9 H9C 109.50
H9A C9 H9C 109.50
H9B C9 H9C 109.50
C11 C10 C15 120.2(3)
C11 C10 N3 120.2(3)
C15 C10 N3 119.5(3)
C10 C11 C12 118.7(3)
C10 C11 C11A 121.9(3)
C12 C11 C11A 119.4(3)
C13 C12 C11 122.4(3)
C13 C12 H12 118.80
C11 C12 H12 118.80
C12 C13 C14 117.8(3)
C12 C13 C13A 121.9(4)
C14 C13 C13A 120.3(4)
C13 C14 C15 122.5(3)
C13 C14 H14 118.80
C15 C14 H14 118.80
C14 C15 C10 118.4(3)
C14 C15 C15A 119.9(3)
C10 C15 C15A 121.7(3)
C21 C16 C17 119.1(3)
C21 C16 N1 121.7(3)
C17 C16 N1 119.1(3)
C18 C17 C16 119.1(3)
C18 C17 C17A 119.0(3)
C16 C17 C17A 121.9(3)
C19 C18 C17 122.0(3)
C19 C18 H18 119.00
C17 C18 H18 119.00
C20 C19 C18 118.1(3)
C20 C19 C19A 121.0(4)
C18 C19 C19A 120.8(4)
C19 C20 C21 122.2(3)
C19 C20 H20 118.90
C21 C20 H20 118.90
C16 C21 C20 119.5(3)
C16 C21 C21A 120.6(3)
C20 C21 C21A 119.9(3)
C26 C22 C23 108.0(3)
C26 C22 C22A 126.5(3)
C23 C22 C22A 124.8(3)
C26 C22 U2 77.97(18)
C23 C22 U2 71.52(19)
C22A C22 U2 123.7(2)
C22 C23 C24 107.6(3)
C22 C23 C23A 126.5(3)
C24 C23 C23A 125.8(3)
C22 C23 U2 79.31(18)
C24 C23 U2 74.03(19)
C23A C23 U2 116.4(2)
C25 C24 C23 107.9(3)
C25 C24 C24A 125.6(3)
C23 C24 C24A 125.4(3)
C25 C24 U2 79.54(17)
C23 C24 U2 76.00(18)
C24A C24 U2 120.0(2)
C26 C25 C24 108.3(3)
C26 C25 C25A 125.9(3)
C24 C25 C25A 125.6(3)
C26 C25 U2 78.72(17)
C24 C25 U2 71.21(17)
C25A C25 U2 120.9(2)
C25 C26 C22 108.1(3)
C25 C26 C26A 124.2(3)
C22 C26 C26A 126.3(3)
C25 C26 U2 72.96(17)
C22 C26 U2 73.70(18)
C26A C26 U2 129.62(19)
O1 C27 C28 104.7(3)
O1 C27 H27C 110.80
C28 C27 H27C 110.80
O1 C27 H27D 110.80
C28 C27 H27D 110.80
H27C C27 H27D 108.90
C27 C28 C29 103.8(3)
C27 C28 H28C 111.00
C29 C28 H28C 111.00
C27 C28 H28D 111.00
C29 C28 H28D 111.00
H28C C28 H28D 109.00
C30 C29 C28 105.0(3)
C30 C29 H29C 110.80
C28 C29 H29C 110.80
C30 C29 H29D 110.80
C28 C29 H29D 110.80
H29C C29 H29D 108.80
C3B C2B N1B 119.6(3)
C3B C2B C999 122.4(3)
N1B C2B C999 118.0(3)
C3B C2B U1 74.1(2)
N1B C2B U1 53.41(16)
C999 C2B U1 149.9(2)
O1 C30 C29 106.5(3)
O1 C30 H30C 110.40
C29 C30 H30C 110.40
O1 C30 H30D 110.40
C29 C30 H30D 110.40
H30C C30 H30D 108.60
C2B C3B N2B 114.5(3)
C2B C3B C4B 127.5(3)
N2B C3B C4B 117.9(3)
C2B C3B U1 78.0(2)
N2B C3B U1 51.07(14)
C4B C3B U1 138.3(2)
C5B C4B C3B 117.0(3)
C5B C4B H4B 121.50
C3B C4B H4B 121.50
C6B C5B C4B 124.2(3)
C6B C5B H5B 117.90
C4B C5B H5B 117.90
C5B C6B C7B 117.6(3)
C5B C6B H6B 121.20
C7B C6B H6B 121.20
C8B C7B N2B 115.1(3)
C8B C7B C6B 126.8(3)
N2B C7B C6B 118.1(3)
C8B C7B U1 79.66(19)
N2B C7B U1 49.52(15)
C6B C7B U1 137.9(2)
C7B C8B N3B 117.7(3)
C7B C8B C9B 123.4(3)
N3B C8B C9B 118.9(3)
C7B C8B U1 72.88(18)
N3B C8B U1 51.33(14)
C9B C8B U1 151.4(2)
C8B C9B H9B1 109.50
C8B C9B H9B2 109.50
H9B1 C9B H9B2 109.50
C8B C9B H9B3 109.50
H9B1 C9B H9B3 109.50
H9B2 C9B H9B3 109.50
C11B C10B C15B 120.1(3)
C11B C10B N3B 121.1(3)
C15B C10B N3B 118.8(3)
C11 C11A H11D 109.50
C11 C11A H11E 109.50
H11D C11A H11E 109.50
C11 C11A H11F 109.50
H11D C11A H11F 109.50
H11E C11A H11F 109.50
C10B C11B C12B 119.0(3)
C10B C11B C11C 121.9(3)
C12B C11B C11C 119.1(3)
C11B C11C H11A 109.50
C11B C11C H11B 109.50
H11A C11C H11B 109.50
C11B C11C H11C 109.50
H11A C11C H11C 109.50
H11B C11C H11C 109.50
C13B C12B C11B 122.0(3)
C13B C12B H12B 119.00
C11B C12B H12B 119.00
C13 C13A H13D 109.50
C13 C13A H13E 109.50
H13D C13A H13E 109.50
C13 C13A H13F 109.50
H13D C13A H13F 109.50
H13E C13A H13F 109.50
C14B C13B C12B 118.2(3)
C14B C13B C13C 121.8(3)
C12B C13B C13C 120.0(3)
C13B C13C H13A 109.50
C13B C13C H13B 109.50
H13A C13C H13B 109.50
C13B C13C H13C 109.50
H13A C13C H13C 109.50
H13B C13C H13C 109.50
C13B C14B C15B 122.2(3)
C13B C14B H14B 118.90
C15B C14B H14B 118.90
C15 C15A H15D 109.50
C15 C15A H15E 109.50
H15D C15A H15E 109.50
C15 C15A H15F 109.50
H15D C15A H15F 109.50
H15E C15A H15F 109.50
C10B C15B C14B 118.4(3)
C10B C15B C15C 121.1(3)
C14B C15B C15C 120.5(3)
C15B C15C H15A 109.50
C15B C15C H15B 109.50
H15A C15C H15B 109.50
C15B C15C H15C 109.50
H15A C15C H15C 109.50
H15B C15C H15C 109.50
C21B C16B N1B 121.9(3)
C21B C16B C17B 118.3(3)
N1B C16B C17B 119.7(3)
C17 C17A H17D 109.50
C17 C17A H17E 109.50
H17D C17A H17E 109.50
C17 C17A H17F 109.50
H17D C17A H17F 109.50
H17E C17A H17F 109.50
C18B C17B C16B 118.9(3)
C18B C17B C17C 120.9(3)
C16B C17B C17C 120.2(3)
C17B C17C H17A 109.50
C17B C17C H17B 109.50
H17A C17C H17B 109.50
C17B C17C H17C 109.50
H17A C17C H17C 109.50
H17B C17C H17C 109.50
C19B C18B C17B 123.3(3)
C19B C18B H18B 118.30
C17B C18B H18B 118.30
C19 C19A H19D 109.50
C19 C19A H19E 109.50
H19D C19A H19E 109.50
C19 C19A H19F 109.50
H19D C19A H19F 109.50
H19E C19A H19F 109.50
C18B C19B C20B 117.0(3)
C18B C19B C19C 121.5(3)
C20B C19B C19C 121.5(3)
C19B C19C H19A 109.50
C19B C19C H19B 109.50
H19A C19C H19B 109.50
C19B C19C H19C 109.50
H19A C19C H19C 109.50
H19B C19C H19C 109.50
C19B C20B C21B 122.4(3)
C19B C20B H20B 118.80
C21B C20B H20B 118.80
C21 C21A H21D 109.50
C21 C21A H21E 109.50
H21D C21A H21E 109.50
C21 C21A H21F 109.50
H21D C21A H21F 109.50
H21E C21A H21F 109.50
C20B C21B C16B 120.0(3)
C20B C21B C21C 119.4(3)
C16B C21B C21C 120.6(3)
C21B C21C H21A 109.50
C21B C21C H21B 109.50
H21A C21C H21B 109.50
C21B C21C H21C 109.50
H21A C21C H21C 109.50
H21B C21C H21C 109.50
C22 C22A H22D 109.50
C22 C22A H22E 109.50
H22D C22A H22E 109.50
C22 C22A H22F 109.50
H22D C22A H22F 109.50
H22E C22A H22F 109.50
C23B C22B C26B 108.3(3)
C23B C22B C22C 125.3(3)
C26B C22B C22C 125.8(3)
C23B C22B U1 71.02(18)
C26B C22B U1 77.74(18)
C22C C22B U1 124.33(19)
C22B C22C H22A 109.50
C22B C22C H22B 109.50
H22A C22C H22B 109.50
C22B C22C H22C 109.50
H22A C22C H22C 109.50
H22B C22C H22C 109.50
C23 C23A H23D 109.50
C23 C23A H23E 109.50
H23D C23A H23E 109.50
C23 C23A H23F 109.50
H23D C23A H23F 109.50
H23E C23A H23F 109.50
C22B C23B C24B 107.3(3)
C22B C23B C23C 127.2(3)
C24B C23B C23C 125.2(3)
C22B C23B U1 79.92(19)
C24B C23B U1 73.98(19)
C23C C23B U1 116.7(2)
C23B C23C H23A 109.50
C23B C23C H23B 109.50
H23A C23C H23B 109.50
C23B C23C H23C 109.50
H23A C23C H23C 109.50
H23B C23C H23C 109.50
C24 C24A H24D 109.50
C24 C24A H24E 109.50
H24D C24A H24E 109.50
C24 C24A H24F 109.50
H24D C24A H24F 109.50
H24E C24A H24F 109.50
C25B C24B C23B 108.5(3)
C25B C24B C24C 125.6(3)
C23B C24B C24C 125.4(3)
C25B C24B U1 79.25(18)
C23B C24B U1 75.95(18)
C24C C24B U1 117.6(2)
C24B C24C H24A 109.50
C24B C24C H24B 109.50
H24A C24C H24B 109.50
C24B C24C H24C 109.50
H24A C24C H24C 109.50
H24B C24C H24C 109.50
C25 C25A H25D 109.50
C25 C25A H25E 109.50
H25D C25A H25E 109.50
C25 C25A H25F 109.50
H25D C25A H25F 109.50
H25E C25A H25F 109.50
C24B C25B C26B 107.8(3)
C24B C25B C25C 126.3(3)
C26B C25B C25C 125.6(3)
C24B C25B U1 71.39(17)
C26B C25B U1 79.22(16)
C25C C25B U1 120.4(2)
C25B C25C H25A 109.50
C25B C25C H25B 109.50
H25A C25C H25B 109.50
C25B C25C H25C 109.50
H25A C25C H25C 109.50
H25B C25C H25C 109.50
C26 C26A H26D 109.50
C26 C26A H26E 109.50
H26D C26A H26E 109.50
C26 C26A H26F 109.50
H26D C26A H26F 109.50
H26E C26A H26F 109.50
C25B C26B C22B 108.2(3)
C25B C26B C26C 125.2(3)
C22B C26B C26C 125.5(3)
C25B C26B U1 72.36(16)
C22B C26B U1 73.92(17)
C26C C26B U1 129.1(2)
C26B C26C H26A 109.50
C26B C26C H26B 109.50
H26A C26C H26B 109.50
C26B C26C H26C 109.50
H26A C26C H26C 109.50
H26B C26C H26C 109.50
O2 C27B C28B 104.2(3)
O2 C27B H27A 110.90
C28B C27B H27A 110.90
O2 C27B H27B 110.90
C28B C27B H27B 110.90
H27A C27B H27B 108.90
C27B C28B C29B 103.5(3)
C27B C28B H28A 111.10
C29B C28B H28A 111.10
C27B C28B H28B 111.10
C29B C28B H28B 111.10
H28A C28B H28B 109.00
C30B C29B C28B 104.3(3)
C30B C29B H29A 110.90
C28B C29B H29A 110.90
C30B C29B H29B 110.90
C28B C29B H29B 110.90
H29A C29B H29B 108.90
O2 C30B C29B 107.1(3)
O2 C30B H30A 110.30
C29B C30B H30A 110.30
O2 C30B H30B 110.30
C29B C30B H30B 110.30
H30A C30B H30B 108.60
C2B C999 H99A 109.50
C2B C999 H99B 109.50
H99A C999 H99B 109.50
C2B C999 H99C 109.50
H99A C999 H99C 109.50
H99B C999 H99C 109.50

loop_
_geom_bond_atom_site_label_1
_geom_bond_atom_site_label_2
_geom_bond_distance
U1 N2B 2.201(3)
U1 N1B 2.300(3)
U1 N3B 2.315(2)
U1 O2 2.472(2)
U1 C24B 2.725(3)
U1 C23B 2.750(3)
U1 C3B 2.794(3)
U1 C25B 2.825(3)
U1 C7B 2.833(3)
U1 C2B 2.842(3)
U1 C22B 2.863(3)
U1 C26B 2.912(3)
U2 N2 2.203(3)
U2 N1 2.300(3)
U2 N3 2.315(2)
U2 O1 2.490(2)
U2 C24 2.733(3)
U2 C23 2.759(3)
U2 C3 2.771(3)
U2 C7 2.796(3)
U2 C25 2.839(3)
U2 C2 2.843(3)
U2 C22 2.858(3)
U2 C8 2.889(3)
O1 C30 1.442(4)
O1 C27 1.442(4)
O2 C27B 1.444(4)
O2 C30B 1.445(4)
N1 C2 1.420(4)
N1 C16 1.428(4)
N2 C3 1.400(4)
N2 C7 1.404(4)
N3 C8 1.419(4)
N3 C10 1.441(4)
N1B C2B 1.410(4)
N1B C16B 1.414(4)
N2B C7B 1.392(4)
N2B C3B 1.412(4)
N3B C8B 1.406(4)
N3B C10B 1.437(4)
C1 C2 1.508(4)
C1 H1A 0.9600
C1 H1B 0.9600
C1 H1C 0.9600
C2 C3 1.366(4)
C3 C4 1.481(4)
C4 C5 1.429(5)
C4 H4 0.9300
C5 C6 1.397(5)
C5 H5 0.9300
C6 C7 1.483(4)
C6 H6 0.9300
C7 C8 1.372(4)
C8 C9 1.496(4)
C9 H9A 0.9600
C9 H9B 0.9600
C9 H9C 0.9600
C10 C11 1.390(5)
C10 C15 1.399(5)
C11 C12 1.401(4)
C11 C11A 1.508(5)
C12 C13 1.362(5)
C12 H12 0.9300
C13 C14 1.384(5)
C13 C13A 1.513(4)
C14 C15 1.392(4)
C14 H14 0.9300
C15 C15A 1.500(5)
C16 C21 1.394(4)
C16 C17 1.409(5)
C17 C18 1.395(4)
C17 C17A 1.493(5)
C18 C19 1.387(5)
C18 H18 0.9300
C19 C20 1.365(5)
C19 C19A 1.525(4)
C20 C21 1.400(4)
C20 H20 0.9300
C21 C21A 1.494(5)
C22 C26 1.413(4)
C22 C23 1.418(4)
C22 C22A 1.505(4)
C23 C24 1.421(5)
C23 C23A 1.506(4)
C24 C25 1.411(4)
C24 C24A 1.514(4)
C25 C26 1.409(4)
C25 C25A 1.513(4)
C26 C26A 1.504(4)
C27 C28 1.520(5)
C27 H27C 0.9700
C27 H27D 0.9700
C28 C29 1.559(6)
C28 H28C 0.9700
C28 H28D 0.9700
C29 C30 1.489(4)
C29 H29C 0.9700
C29 H29D 0.9700
C2B C3B 1.360(5)
C2B C999 1.507(4)
C30 H30C 0.9700
C30 H30D 0.9700
C3B C4B 1.478(4)
C4B C5B 1.424(5)
C4B H4B 0.9300
C5B C6B 1.386(5)
C5B H5B 0.9300
C6B C7B 1.486(4)
C6B H6B 0.9300
C7B C8B 1.367(4)
C8B C9B 1.511(4)
C9B H9B1 0.9600
C9B H9B2 0.9600
C9B H9B3 0.9600
C10B C11B 1.394(5)
C10B C15B 1.399(4)
C11A H11D 0.9600
C11A H11E 0.9600
C11A H11F 0.9600
C11B C12B 1.396(4)
C11B C11C 1.499(4)
C11C H11A 0.9600
C11C H11B 0.9600
C11C H11C 0.9600
C12B C13B 1.377(5)
C12B H12B 0.9300
C13A H13D 0.9600
C13A H13E 0.9600
C13A H13F 0.9600
C13B C14B 1.376(5)
C13B C13C 1.531(4)
C13C H13A 0.9600
C13C H13B 0.9600
C13C H13C 0.9600
C14B C15B 1.402(4)
C14B H14B 0.9300
C15A H15D 0.9600
C15A H15E 0.9600
C15A H15F 0.9600
C15B C15C 1.499(5)
C15C H15A 0.9600
C15C H15B 0.9600
C15C H15C 0.9600
C16B C21B 1.396(4)
C16B C17B 1.426(4)
C17A H17D 0.9600
C17A H17E 0.9600
C17A H17F 0.9600
C17B C18B 1.385(5)
C17B C17C 1.495(5)
C17C H17A 0.9600
C17C H17B 0.9600
C17C H17C 0.9600
C18B C19B 1.377(5)
C18B H18B 0.9300
C19A H19D 0.9600
C19A H19E 0.9600
C19A H19F 0.9600
C19B C20B 1.390(4)
C19B C19C 1.512(5)
C19C H19A 0.9600
C19C H19B 0.9600
C19C H19C 0.9600
C20B C21B 1.390(4)
C20B H20B 0.9300
C21A H21D 0.9600
C21A H21E 0.9600
C21A H21F 0.9600
C21B C21C 1.508(4)
C21C H21A 0.9600
C21C H21B 0.9600
C21C H21C 0.9600
C22A H22D 0.9600
C22A H22E 0.9600
C22A H22F 0.9600
C22B C23B 1.413(4)
C22B C26B 1.414(5)
C22B C22C 1.511(4)
C22C H22A 0.9600
C22C H22B 0.9600
C22C H22C 0.9600
C23A H23D 0.9600
C23A H23E 0.9600
C23A H23F 0.9600
C23B C24B 1.420(5)
C23B C23C 1.494(5)
C23C H23A 0.9600
C23C H23B 0.9600
C23C H23C 0.9600
C24A H24D 0.9600
C24A H24E 0.9600
C24A H24F 0.9600
C24B C25B 1.410(5)
C24B C24C 1.507(4)
C24C H24A 0.9600
C24C H24B 0.9600
C24C H24C 0.9600
C25A H25D 0.9600
C25A H25E 0.9600
C25A H25F 0.9600
C25B C26B 1.411(4)
C25B C25C 1.506(4)
C25C H25A 0.9600
C25C H25B 0.9600
C25C H25C 0.9600
C26A H26D 0.9600
C26A H26E 0.9600
C26A H26F 0.9600
C26B C26C 1.511(4)
C26C H26A 0.9600
C26C H26B 0.9600
C26C H26C 0.9600
C27B C28B 1.523(6)
C27B H27A 0.9700
C27B H27B 0.9700
C28B C29B 1.590(6)
C28B H28A 0.9700
C28B H28B 0.9700
C29B C30B 1.482(5)
C29B H29A 0.9700
C29B H29B 0.9700
C30B H30A 0.9700
C30B H30B 0.9700
C999 H99A 0.9600
C999 H99B 0.9600
C999 H99C 0.9600

loop_
_geom_torsion_atom_site_label_1
_geom_torsion_atom_site_label_2
_geom_torsion_atom_site_label_3
_geom_torsion_atom_site_label_4
_geom_torsion
N2 U2 O1 C30 2.3(3)
N1 U2 O1 C30 65.5(2)
N3 U2 O1 C30 -58.5(2)
C24 U2 O1 C30 178.0(2)
C23 U2 O1 C30 -152.7(2)
C3 U2 O1 C30 40.1(3)
C7 U2 O1 C30 -35.2(3)
C25 U2 O1 C30 155.1(2)
C2 U2 O1 C30 63.1(2)
C22 U2 O1 C30 -162.9(2)
C8 U2 O1 C30 -57.0(2)
N2 U2 O1 C27 -175.5(3)
N1 U2 O1 C27 -112.3(3)
N3 U2 O1 C27 123.7(3)
C24 U2 O1 C27 0.2(4)
C23 U2 O1 C27 29.5(3)
C3 U2 O1 C27 -137.7(3)
C7 U2 O1 C27 147.0(3)
C25 U2 O1 C27 -22.7(3)
C2 U2 O1 C27 -114.7(3)
C22 U2 O1 C27 19.3(3)
C8 U2 O1 C27 125.2(3)
N2B U1 O2 C27B 178.3(3)
N1B U1 O2 C27B 114.1(3)
N3B U1 O2 C27B -120.2(3)
C24B U1 O2 C27B 2.5(4)
C23B U1 O2 C27B -28.7(3)
C3B U1 O2 C27B 143.0(3)
C25B U1 O2 C27B 25.5(3)
C7B U1 O2 C27B -147.6(3)
C2B U1 O2 C27B 118.8(3)
C22B U1 O2 C27B -17.9(3)
C26B U1 O2 C27B 10.4(3)
N2B U1 O2 C30B -1.0(3)
N1B U1 O2 C30B -65.2(2)
N3B U1 O2 C30B 60.6(2)
C24B U1 O2 C30B -176.7(2)
C23B U1 O2 C30B 152.1(2)
C3B U1 O2 C30B -36.3(3)
C25B U1 O2 C30B -153.7(2)
C7B U1 O2 C30B 33.1(3)
C2B U1 O2 C30B -60.5(2)
C22B U1 O2 C30B 162.9(2)
C26B U1 O2 C30B -168.9(2)
N2 U2 N1 C2 -45.44(18)
N3 U2 N1 C2 -97.59(19)
O1 U2 N1 C2 -175.69(19)
C24 U2 N1 C2 51.4(2)
C23 U2 N1 C2 63.3(2)
C3 U2 N1 C2 -17.34(18)
C7 U2 N1 C2 -42.5(2)
C25 U2 N1 C2 74.24(19)
C22 U2 N1 C2 103.4(2)
C8 U2 N1 C2 -63.0(2)
N2 U2 N1 C16 121.9(4)
N3 U2 N1 C16 69.8(4)
O1 U2 N1 C16 -8.3(4)
C24 U2 N1 C16 -141.3(4)
C23 U2 N1 C16 -129.4(3)
C3 U2 N1 C16 150.0(4)
C7 U2 N1 C16 124.9(4)
C25 U2 N1 C16 -118.4(4)
C2 U2 N1 C16 167.3(5)
C22 U2 N1 C16 -89.2(4)
C8 U2 N1 C16 104.3(4)
N1 U2 N2 C3 50.87(17)
N3 U2 N2 C3 -173.81(19)
O1 U2 N2 C3 119.75(17)
C24 U2 N2 C3 -57.01(18)
C23 U2 N2 C3 -85.56(18)
C7 U2 N2 C3 -123.3(3)
C25 U2 N2 C3 -31.0(2)
C2 U2 N2 C3 24.71(16)
C22 U2 N2 C3 -86.5(2)
C8 U2 N2 C3 -147.8(2)
N1 U2 N2 C7 174.12(19)
N3 U2 N2 C7 -50.56(17)
O1 U2 N2 C7 -117.00(17)
C24 U2 N2 C7 66.24(19)
C23 U2 N2 C7 37.7(2)
C3 U2 N2 C7 123.3(3)
C25 U2 N2 C7 92.30(19)
C2 U2 N2 C7 148.0(2)
C22 U2 N2 C7 36.8(3)
C8 U2 N2 C7 -24.57(16)
N2 U2 N3 C8 45.94(17)
N1 U2 N3 C8 98.59(18)
O1 U2 N3 C8 177.23(19)
C24 U2 N3 C8 -47.9(2)
C23 U2 N3 C8 -68.90(19)
C3 U2 N3 C8 42.79(19)
C7 U2 N3 C8 17.89(17)
C25 U2 N3 C8 -67.1(2)
C2 U2 N3 C8 63.3(2)
C22 U2 N3 C8 -97.62(18)
N2 U2 N3 C10 -121.8(4)
N1 U2 N3 C10 -69.1(4)
O1 U2 N3 C10 9.5(4)
C24 U2 N3 C10 144.4(4)
C23 U2 N3 C10 123.4(4)
C3 U2 N3 C10 -124.9(4)
C7 U2 N3 C10 -149.8(4)
C25 U2 N3 C10 125.2(4)
C2 U2 N3 C10 -104.4(4)
C22 U2 N3 C10 94.7(4)
C8 U2 N3 C10 -167.7(5)
N2B U1 N1B C2B 45.10(17)
N3B U1 N1B C2B 96.06(18)
O2 U1 N1B C2B 171.10(18)
C24B U1 N1B C2B -52.26(19)
C23B U1 N1B C2B -62.6(2)
C3B U1 N1B C2B 17.38(16)
C25B U1 N1B C2B -75.61(18)
C7B U1 N1B C2B 42.69(18)
C22B U1 N1B C2B -103.26(19)
C26B U1 N1B C2B -101.60(18)
N2B U1 N1B C16B -120.1(3)
N3B U1 N1B C16B -69.1(3)
O2 U1 N1B C16B 5.9(3)
C24B U1 N1B C16B 142.5(3)
C23B U1 N1B C16B 132.2(3)
C3B U1 N1B C16B -147.8(4)
C25B U1 N1B C16B 119.2(3)
C7B U1 N1B C16B -122.5(3)
C2B U1 N1B C16B -165.2(4)
C22B U1 N1B C16B 91.6(3)
C26B U1 N1B C16B 93.2(3)
N1B U1 N2B C7B -175.06(19)
N3B U1 N2B C7B 48.00(18)
O2 U1 N2B C7B 114.97(18)
C24B U1 N2B C7B -68.05(19)
C23B U1 N2B C7B -39.0(2)
C3B U1 N2B C7B -125.3(3)
C25B U1 N2B C7B -93.95(19)
C2B U1 N2B C7B -149.3(2)
C22B U1 N2B C7B -36.8(3)
C26B U1 N2B C7B -88.1(2)
N1B U1 N2B C3B -49.81(18)
N3B U1 N2B C3B 173.3(2)
O2 U1 N2B C3B -119.77(17)
C24B U1 N2B C3B 57.2(2)
C23B U1 N2B C3B 86.3(2)
C25B U1 N2B C3B 31.3(2)
C7B U1 N2B C3B 125.3(3)
C2B U1 N2B C3B -24.02(17)
C22B U1 N2B C3B 88.4(2)
C26B U1 N2B C3B 37.1(3)
N2B U1 N3B C8B -42.65(19)
N1B U1 N3B C8B -94.1(2)
O2 U1 N3B C8B -170.0(2)
C24B U1 N3B C8B 51.7(2)
C23B U1 N3B C8B 72.0(2)
C3B U1 N3B C8B -39.2(2)
C25B U1 N3B C8B 71.7(2)
C7B U1 N3B C8B -16.34(18)
C2B U1 N3B C8B -58.9(2)
C22B U1 N3B C8B 100.55(19)
C26B U1 N3B C8B 108.5(2)
N2B U1 N3B C10B 123.7(3)
N1B U1 N3B C10B 72.2(4)
O2 U1 N3B C10B -3.6(3)
C24B U1 N3B C10B -141.9(3)
C23B U1 N3B C10B -121.7(3)
C3B U1 N3B C10B 127.1(3)
C25B U1 N3B C10B -122.0(3)
C7B U1 N3B C10B 150.0(4)
C2B U1 N3B C10B 107.4(3)
C22B U1 N3B C10B -93.1(3)
C26B U1 N3B C10B -85.2(3)
C16 N1 C2 C3 -137.2(3)
U2 N1 C2 C3 34.6(3)
C16 N1 C2 C1 43.1(4)
U2 N1 C2 C1 -145.1(3)
C16 N1 C2 U2 -171.8(3)
N2 U2 C2 C3 -26.35(17)
N1 U2 C2 C3 -148.6(3)
N3 U2 C2 C3 -47.0(2)
O1 U2 C2 C3 -143.89(17)
C24 U2 C2 C3 78.44(19)
C23 U2 C2 C3 74.3(2)
C7 U2 C2 C3 -10.84(18)
C25 U2 C2 C3 106.85(19)
C22 U2 C2 C3 108.2(2)
C8 U2 C2 C3 -20.2(2)
N2 U2 C2 N1 122.2(2)
N3 U2 C2 N1 101.59(19)
O1 U2 C2 N1 4.7(2)
C24 U2 C2 N1 -132.98(19)
C23 U2 C2 N1 -137.08(18)
C3 U2 C2 N1 148.6(3)
C7 U2 C2 N1 137.74(19)
C25 U2 C2 N1 -104.56(19)
C22 U2 C2 N1 -103.19(19)
C8 U2 C2 N1 128.41(18)
N2 U2 C2 C1 -153.7(5)
N1 U2 C2 C1 84.1(5)
N3 U2 C2 C1 -174.3(4)
O1 U2 C2 C1 88.8(4)
C24 U2 C2 C1 -48.9(4)
C23 U2 C2 C1 -53.0(5)
C3 U2 C2 C1 -127.3(5)
C7 U2 C2 C1 -138.2(4)
C25 U2 C2 C1 -20.5(4)
C22 U2 C2 C1 -19.1(5)
C8 U2 C2 C1 -147.5(4)
N1 C2 C3 N2 9.7(4)
C1 C2 C3 N2 -170.6(3)
U2 C2 C3 N2 38.2(2)
N1 C2 C3 C4 -170.6(3)
C1 C2 C3 C4 9.2(5)
U2 C2 C3 C4 -142.1(3)
N1 C2 C3 U2 -28.5(3)
C1 C2 C3 U2 151.3(3)
C7 N2 C3 C2 -156.3(3)
U2 N2 C3 C2 -50.4(3)
C7 N2 C3 C4 23.9(4)
U2 N2 C3 C4 129.8(2)
C7 N2 C3 U2 -105.9(3)
N2 U2 C3 C2 134.7(3)
N1 U2 C3 C2 18.28(17)
N3 U2 C3 C2 140.63(18)
O1 U2 C3 C2 49.5(2)
C24 U2 C3 C2 -100.6(2)
C23 U2 C3 C2 -118.22(19)
C7 U2 C3 C2 166.4(2)
C25 U2 C3 C2 -72.17(19)
C22 U2 C3 C2 -98.0(2)
C8 U2 C3 C2 160.3(2)
N1 U2 C3 N2 -116.4(2)
N3 U2 C3 N2 5.95(18)
O1 U2 C3 N2 -85.2(2)
C24 U2 C3 N2 124.70(18)
C23 U2 C3 N2 107.10(18)
C7 U2 C3 N2 31.74(16)
C25 U2 C3 N2 153.15(17)
C2 U2 C3 N2 -134.7(3)
C22 U2 C3 N2 127.33(17)
C8 U2 C3 N2 25.58(17)
N2 U2 C3 C4 -92.7(4)
N1 U2 C3 C4 150.9(4)
N3 U2 C3 C4 -86.8(3)
O1 U2 C3 C4 -177.9(3)
C24 U2 C3 C4 32.0(3)
C23 U2 C3 C4 14.4(3)
C7 U2 C3 C4 -61.0(3)
C25 U2 C3 C4 60.4(3)
C2 U2 C3 C4 132.6(4)
C22 U2 C3 C4 34.6(4)
C8 U2 C3 C4 -67.1(3)
C2 C3 C4 C5 168.6(3)
N2 C3 C4 C5 -11.6(4)
U2 C3 C4 C5 52.1(5)
C3 C4 C5 C6 0.2(5)
C4 C5 C6 C7 -0.2(5)
C3 N2 C7 C8 155.8(3)
U2 N2 C7 C8 50.6(3)
C3 N2 C7 C6 -23.9(4)
U2 N2 C7 C6 -129.1(2)
C3 N2 C7 U2 105.2(3)
C5 C6 C7 C8 -168.0(3)
C5 C6 C7 N2 11.6(4)
C5 C6 C7 U2 -50.5(5)
N2 U2 C7 C8 -134.9(3)
N1 U2 C7 C8 -140.58(18)
N3 U2 C7 C8 -18.62(17)
O1 U2 C7 C8 -47.5(2)
C24 U2 C7 C8 108.54(19)
C23 U2 C7 C8 78.61(19)
C3 U2 C7 C8 -167.0(2)
C25 U2 C7 C8 121.83(18)
C2 U2 C7 C8 -160.49(19)
C22 U2 C7 C8 68.32(19)
N1 U2 C7 N2 -5.71(19)
N3 U2 C7 N2 116.2(2)
O1 U2 C7 N2 87.4(2)
C24 U2 C7 N2 -116.60(19)
C23 U2 C7 N2 -146.52(18)
C3 U2 C7 N2 -32.09(16)
C25 U2 C7 N2 -103.30(18)
C2 U2 C7 N2 -25.63(17)
C22 U2 C7 N2 -156.82(16)
C8 U2 C7 N2 134.9(3)
N2 U2 C7 C6 91.8(4)
N1 U2 C7 C6 86.1(3)
N3 U2 C7 C6 -152.0(4)
O1 U2 C7 C6 179.2(3)
C24 U2 C7 C6 -24.8(3)
C23 U2 C7 C6 -54.7(3)
C3 U2 C7 C6 59.7(3)
C25 U2 C7 C6 -11.5(4)
C2 U2 C7 C6 66.2(3)
C22 U2 C7 C6 -65.0(3)
C8 U2 C7 C6 -133.3(4)
N2 C7 C8 N3 -9.2(4)
C6 C7 C8 N3 170.4(3)
U2 C7 C8 N3 28.4(2)
N2 C7 C8 C9 170.1(3)
C6 C7 C8 C9 -10.3(5)
U2 C7 C8 C9 -152.3(3)
N2 C7 C8 U2 -37.6(2)
C6 C7 C8 U2 142.0(3)
C10 N3 C8 C7 137.2(3)
U2 N3 C8 C7 -34.9(3)
C10 N3 C8 C9 -42.1(4)
U2 N3 C8 C9 145.8(3)
C10 N3 C8 U2 172.1(3)
N2 U2 C8 C7 26.16(17)
N1 U2 C8 C7 47.3(2)
N3 U2 C8 C7 147.7(3)
O1 U2 C8 C7 144.68(17)
C24 U2 C8 C7 -73.24(19)
C23 U2 C8 C7 -100.66(19)
C3 U2 C8 C7 10.43(18)
C25 U2 C8 C7 -74.2(2)
C2 U2 C8 C7 20.0(2)
C22 U2 C8 C7 -122.08(18)
N2 U2 C8 N3 -121.5(2)
N1 U2 C8 N3 -100.36(19)
O1 U2 C8 N3 -3.0(2)
C24 U2 C8 N3 139.11(18)
C23 U2 C8 N3 111.68(19)
C3 U2 C8 N3 -137.23(19)
C7 U2 C8 N3 -147.7(3)
C25 U2 C8 N3 138.18(17)
C2 U2 C8 N3 -127.70(18)
C22 U2 C8 N3 90.27(18)
N2 U2 C8 C9 154.3(5)
N1 U2 C8 C9 175.4(4)
N3 U2 C8 C9 -84.2(5)
O1 U2 C8 C9 -87.2(4)
C24 U2 C8 C9 54.9(5)
C23 U2 C8 C9 27.5(4)
C3 U2 C8 C9 138.6(4)
C7 U2 C8 C9 128.2(5)
C25 U2 C8 C9 54.0(5)
C2 U2 C8 C9 148.1(4)
C22 U2 C8 C9 6.1(5)
C8 N3 C10 C11 119.4(3)
U2 N3 C10 C11 -74.2(5)
C8 N3 C10 C15 -63.3(4)
U2 N3 C10 C15 103.1(4)
C15 C10 C11 C12 -0.6(5)
N3 C10 C11 C12 176.7(3)
C15 C10 C11 C11A 177.1(3)
N3 C10 C11 C11A -5.7(5)
C10 C11 C12 C13 0.8(5)
C11A C11 C12 C13 -176.9(3)
C11 C12 C13 C14 -0.9(5)
C11 C12 C13 C13A 177.2(3)
C12 C13 C14 C15 0.8(5)
C13A C13 C14 C15 -177.4(3)
C13 C14 C15 C10 -0.6(5)
C13 C14 C15 C15A -178.9(3)
C11 C10 C15 C14 0.4(5)
N3 C10 C15 C14 -176.8(3)
C11 C10 C15 C15A 178.8(3)
N3 C10 C15 C15A 1.5(5)
C2 N1 C16 C21 -121.1(3)
U2 N1 C16 C21 73.1(5)
C2 N1 C16 C17 63.5(4)
U2 N1 C16 C17 -102.3(4)
C21 C16 C17 C18 1.2(5)
N1 C16 C17 C18 176.6(3)
C21 C16 C17 C17A -178.7(3)
N1 C16 C17 C17A -3.2(5)
C16 C17 C18 C19 -1.2(5)
C17A C17 C18 C19 178.6(3)
C17 C18 C19 C20 0.6(5)
C17 C18 C19 C19A 178.1(3)
C18 C19 C20 C21 0.1(5)
C19A C19 C20 C21 -177.4(3)
C17 C16 C21 C20 -0.5(5)
N1 C16 C21 C20 -175.9(3)
C17 C16 C21 C21A -178.2(3)
N1 C16 C21 C21A 6.5(5)
C19 C20 C21 C16 -0.1(5)
C19 C20 C21 C21A 177.6(3)
N2 U2 C22 C26 115.61(19)
N1 U2 C22 C26 -5.9(2)
N3 U2 C22 C26 -167.76(16)
O1 U2 C22 C26 -85.52(17)
C24 U2 C22 C26 75.52(19)
C23 U2 C22 C26 113.9(3)
C3 U2 C22 C26 72.0(2)
C7 U2 C22 C26 135.37(16)
C25 U2 C22 C26 35.68(16)
C2 U2 C22 C26 33.8(2)
C8 U2 C22 C26 162.21(16)
N2 U2 C22 C23 1.7(3)
N1 U2 C22 C23 -119.7(2)
N3 U2 C22 C23 78.4(2)
O1 U2 C22 C23 160.6(2)
C24 U2 C22 C23 -38.35(19)
C3 U2 C22 C23 -41.9(2)
C7 U2 C22 C23 21.5(2)
C25 U2 C22 C23 -78.2(2)
C2 U2 C22 C23 -80.0(2)
C8 U2 C22 C23 48.3(2)
N2 U2 C22 C22A -118.3(2)
N1 U2 C22 C22A 120.2(2)
N3 U2 C22 C22A -41.7(3)
O1 U2 C22 C22A 40.5(2)
C24 U2 C22 C22A -158.4(3)
C23 U2 C22 C22A -120.1(3)
C3 U2 C22 C22A -161.9(2)
C7 U2 C22 C22A -98.6(2)
C25 U2 C22 C22A 161.7(3)
C2 U2 C22 C22A 159.9(2)
C8 U2 C22 C22A -71.7(3)
C26 C22 C23 C24 -0.9(4)
C22A C22 C23 C24 -172.0(3)
U2 C22 C23 C24 69.3(2)
C26 C22 C23 C23A 174.9(3)
C22A C22 C23 C23A 3.7(5)
U2 C22 C23 C23A -115.0(3)
C26 C22 C23 U2 -70.1(2)
C22A C22 C23 U2 118.7(3)
N2 U2 C23 C22 -178.89(18)
N1 U2 C23 C22 89.3(2)
N3 U2 C23 C22 -106.9(2)
O1 U2 C23 C22 -21.4(2)
C24 U2 C23 C22 112.0(3)
C3 U2 C23 C22 149.08(18)
C7 U2 C23 C22 -161.2(2)
C25 U2 C23 C22 74.5(2)
C2 U2 C23 C22 120.23(19)
C8 U2 C23 C22 -133.9(2)
N2 U2 C23 C24 69.1(2)
N1 U2 C23 C24 -22.7(3)
N3 U2 C23 C24 141.1(2)
O1 U2 C23 C24 -133.35(19)
C3 U2 C23 C24 37.1(2)
C7 U2 C23 C24 86.8(2)
C25 U2 C23 C24 -37.49(18)
C2 U2 C23 C24 8.2(2)
C22 U2 C23 C24 -112.0(3)
C8 U2 C23 C24 114.1(2)
N2 U2 C23 C23A -53.3(3)
N1 U2 C23 C23A -145.2(2)
N3 U2 C23 C23A 18.7(3)
O1 U2 C23 C23A 104.2(2)
C24 U2 C23 C23A -122.5(3)
C3 U2 C23 C23A -85.4(3)
C7 U2 C23 C23A -35.7(3)
C25 U2 C23 C23A -160.0(3)
C2 U2 C23 C23A -114.2(2)
C22 U2 C23 C23A 125.5(4)
C8 U2 C23 C23A -8.3(2)
C22 C23 C24 C25 0.9(4)
C23A C23 C24 C25 -174.8(3)
U2 C23 C24 C25 73.9(2)
C22 C23 C24 C24A 170.0(3)
C23A C23 C24 C24A -5.8(6)
U2 C23 C24 C24A -117.1(3)
C22 C23 C24 U2 -72.9(2)
C23A C23 C24 U2 111.3(3)
N2 U2 C24 C25 127.9(2)
N1 U2 C24 C25 52.6(2)
N3 U2 C24 C25 -157.15(18)
O1 U2 C24 C25 -48.5(2)
C23 U2 C24 C25 -111.7(3)
C3 U2 C24 C25 103.0(2)
C7 U2 C24 C25 154.9(2)
C2 U2 C24 C25 75.4(2)
C22 U2 C24 C25 -74.4(2)
C8 U2 C24 C25 -178.5(2)
N2 U2 C24 C23 -120.4(2)
N1 U2 C24 C23 164.29(19)
N3 U2 C24 C23 -45.5(2)
O1 U2 C24 C23 63.2(2)
C3 U2 C24 C23 -145.3(2)
C7 U2 C24 C23 -93.4(2)
C25 U2 C24 C23 111.7(3)
C2 U2 C24 C23 -172.9(2)
C22 U2 C24 C23 37.25(19)
C8 U2 C24 C23 -66.8(2)
N2 U2 C24 C24A 2.7(3)
N1 U2 C24 C24A -72.7(3)
N3 U2 C24 C24A 77.6(3)
O1 U2 C24 C24A -173.8(2)
C23 U2 C24 C24A 123.1(4)
C3 U2 C24 C24A -22.2(3)
C7 U2 C24 C24A 29.6(3)
C25 U2 C24 C24A -125.3(4)
C2 U2 C24 C24A -49.9(3)
C22 U2 C24 C24A 160.3(3)
C8 U2 C24 C24A 56.2(3)
C23 C24 C25 C26 -0.7(4)
C24A C24 C25 C26 -169.7(3)
U2 C24 C25 C26 70.7(2)
C23 C24 C25 C25A 173.5(3)
C24A C24 C25 C25A 4.5(5)
U2 C24 C25 C25A -115.1(3)
C23 C24 C25 U2 -71.4(2)
C24A C24 C25 U2 119.6(3)
N2 U2 C25 C26 -175.33(17)
N1 U2 C25 C26 114.20(18)
N3 U2 C25 C26 -77.8(2)
O1 U2 C25 C26 29.8(2)
C24 U2 C25 C26 -113.9(3)
C23 U2 C25 C26 -75.4(2)
C3 U2 C25 C26 169.74(18)
C7 U2 C25 C26 -141.98(17)
C2 U2 C25 C26 142.90(19)
C22 U2 C25 C26 -35.70(17)
C8 U2 C25 C26 -112.03(18)
N2 U2 C25 C24 -61.4(2)
N1 U2 C25 C24 -131.9(2)
N3 U2 C25 C24 36.1(3)
O1 U2 C25 C24 143.7(2)
C23 U2 C25 C24 38.48(19)
C3 U2 C25 C24 -76.3(2)
C7 U2 C25 C24 -28.1(2)
C2 U2 C25 C24 -103.2(2)
C22 U2 C25 C24 78.2(2)
C8 U2 C25 C24 1.9(2)
N2 U2 C25 C25A 59.4(3)
N1 U2 C25 C25A -11.0(2)
N3 U2 C25 C25A 157.0(2)
O1 U2 C25 C25A -95.5(2)
C24 U2 C25 C25A 120.9(3)
C23 U2 C25 C25A 159.3(3)
C3 U2 C25 C25A 44.5(2)
C7 U2 C25 C25A 92.8(2)
C2 U2 C25 C25A 17.7(2)
C22 U2 C25 C25A -160.9(3)
C8 U2 C25 C25A 122.7(2)
C24 C25 C26 C22 0.2(3)
C25A C25 C26 C22 -174.0(3)
U2 C25 C26 C22 65.8(2)
C24 C25 C26 C26A 167.6(3)
C25A C25 C26 C26A -6.6(5)
U2 C25 C26 C26A -126.7(3)
C24 C25 C26 U2 -65.7(2)
C25A C25 C26 U2 120.2(3)
C23 C22 C26 C25 0.4(3)
C22A C22 C26 C25 171.4(3)
U2 C22 C26 C25 -65.4(2)
C23 C22 C26 C26A -166.7(3)
C22A C22 C26 C26A 4.4(5)
U2 C22 C26 C26A 127.6(3)
C23 C22 C26 U2 65.8(2)
C22A C22 C26 U2 -123.2(3)
N2 U2 C26 C25 7.5(3)
N1 U2 C26 C25 -69.15(18)
N3 U2 C26 C25 131.33(18)
O1 U2 C26 C25 -152.11(18)
C24 U2 C26 C25 37.21(18)
C23 U2 C26 C25 78.23(19)
C3 U2 C26 C25 -11.9(2)
C7 U2 C26 C25 53.0(2)
C2 U2 C26 C25 -38.64(19)
C22 U2 C26 C25 115.4(2)
C8 U2 C26 C25 91.9(2)
N2 U2 C26 C22 -107.9(2)
N1 U2 C26 C22 175.46(16)
N3 U2 C26 C22 15.9(2)
O1 U2 C26 C22 92.50(17)
C24 U2 C26 C22 -78.18(19)
C23 U2 C26 C22 -37.16(17)
C3 U2 C26 C22 -127.26(17)
C7 U2 C26 C22 -62.4(2)
C25 U2 C26 C22 -115.4(2)
C2 U2 C26 C22 -154.03(16)
C8 U2 C26 C22 -23.5(2)
N2 U2 C26 C26A 128.1(3)
N1 U2 C26 C26A 51.5(3)
N3 U2 C26 C26A -108.1(3)
O1 U2 C26 C26A -31.5(3)
C24 U2 C26 C26A 157.8(3)
C23 U2 C26 C26A -161.2(3)
C3 U2 C26 C26A 108.7(3)
C7 U2 C26 C26A 173.6(2)
C25 U2 C26 C26A 120.6(4)
C2 U2 C26 C26A 82.0(3)
C22 U2 C26 C26A -124.0(3)
C8 U2 C26 C26A -147.5(3)
C30 O1 C27 C28 -37.8(4)
U2 O1 C27 C28 140.1(3)
O1 C27 C28 C29 25.4(4)
C27 C28 C29 C30 -4.8(4)
C16B N1B C2B C3B 134.4(3)
U1 N1B C2B C3B -35.4(3)
C16B N1B C2B C999 -44.6(4)
U1 N1B C2B C999 145.6(2)
C16B N1B C2B U1 169.8(3)
N2B U1 C2B C3B 25.72(16)
N1B U1 C2B C3B 148.5(3)
N3B U1 C2B C3B 45.0(2)
O2 U1 C2B C3B 138.91(17)
C24B U1 C2B C3B -79.62(19)
C23B U1 C2B C3B -74.3(2)
C25B U1 C2B C3B -108.30(19)
C7B U1 C2B C3B 11.21(18)
C22B U1 C2B C3B -107.72(19)
C26B U1 C2B C3B -124.89(18)
N2B U1 C2B N1B -122.7(2)
N3B U1 C2B N1B -103.45(19)
O2 U1 C2B N1B -9.55(19)
C24B U1 C2B N1B 131.92(18)
C23B U1 C2B N1B 137.23(17)
C3B U1 C2B N1B -148.5(3)
C25B U1 C2B N1B 103.25(18)
C7B U1 C2B N1B -137.24(18)
C22B U1 C2B N1B 103.83(19)
C26B U1 C2B N1B 86.65(18)
N2B U1 C2B C999 153.9(5)
N1B U1 C2B C999 -83.4(5)
N3B U1 C2B C999 173.1(5)
O2 U1 C2B C999 -93.0(5)
C24B U1 C2B C999 48.5(5)
C23B U1 C2B C999 53.8(5)
C3B U1 C2B C999 128.1(6)
C25B U1 C2B C999 19.8(5)
C7B U1 C2B C999 139.3(5)
C22B U1 C2B C999 20.4(6)
C26B U1 C2B C999 3.2(5)
C27 O1 C30 C29 35.0(4)
U2 O1 C30 C29 -143.5(2)
C28 C29 C30 O1 -17.6(4)
N1B C2B C3B N2B -7.7(4)
C999 C2B C3B N2B 171.3(3)
U1 C2B C3B N2B -36.6(2)
N1B C2B C3B C4B 172.0(3)
C999 C2B C3B C4B -9.0(5)
U1 C2B C3B C4B 143.1(3)
N1B C2B C3B U1 28.9(3)
C999 C2B C3B U1 -152.2(3)
C7B N2B C3B C2B 158.4(3)
U1 N2B C3B C2B 48.5(3)
C7B N2B C3B C4B -21.3(4)
U1 N2B C3B C4B -131.2(2)
C7B N2B C3B U1 109.9(3)
N2B U1 C3B C2B -135.8(3)
N1B U1 C3B C2B -18.31(17)
N3B U1 C3B C2B -142.31(18)
O2 U1 C3B C2B -54.2(2)
C24B U1 C3B C2B 99.51(19)
C23B U1 C3B C2B 118.04(19)
C25B U1 C3B C2B 71.09(19)
C7B U1 C3B C2B -165.9(2)
C22B U1 C3B C2B 98.8(2)
C26B U1 C3B C2B 66.4(2)
N1B U1 C3B N2B 117.5(2)
N3B U1 C3B N2B -6.5(2)
O2 U1 C3B N2B 81.6(2)
C24B U1 C3B N2B -124.7(2)
C23B U1 C3B N2B -106.14(19)
C25B U1 C3B N2B -153.08(19)
C7B U1 C3B N2B -30.09(17)
C2B U1 C3B N2B 135.8(3)
C22B U1 C3B N2B -125.42(19)
C26B U1 C3B N2B -157.81(18)
N2B U1 C3B C4B 89.9(4)
N1B U1 C3B C4B -152.6(4)
N3B U1 C3B C4B 83.4(3)
O2 U1 C3B C4B 171.5(3)
C24B U1 C3B C4B -34.8(3)
C23B U1 C3B C4B -16.3(3)
C25B U1 C3B C4B -63.2(3)
C7B U1 C3B C4B 59.8(3)
C2B U1 C3B C4B -134.3(4)
C22B U1 C3B C4B -35.5(4)
C26B U1 C3B C4B -67.9(3)
C2B C3B C4B C5B -170.0(3)
N2B C3B C4B C5B 9.7(4)
U1 C3B C4B C5B -52.0(4)
C3B C4B C5B C6B 0.1(5)
C4B C5B C6B C7B 0.6(5)
C3B N2B C7B C8B -157.1(3)
U1 N2B C7B C8B -48.7(3)
C3B N2B C7B C6B 22.1(4)
U1 N2B C7B C6B 130.6(2)
C3B N2B C7B U1 -108.4(3)
C5B C6B C7B C8B 167.8(3)
C5B C6B C7B N2B -11.3(4)
C5B C6B C7B U1 48.2(5)
N2B U1 C7B C8B 136.3(3)
N1B U1 C7B C8B 141.08(19)
N3B U1 C7B C8B 16.81(17)
O2 U1 C7B C8B 51.2(2)
C24B U1 C7B C8B -108.5(2)
C23B U1 C7B C8B -78.5(2)
C3B U1 C7B C8B 167.6(2)
C25B U1 C7B C8B -121.68(19)
C2B U1 C7B C8B 161.0(2)
C22B U1 C7B C8B -67.4(2)
C26B U1 C7B C8B -95.4(2)
N1B U1 C7B N2B 4.78(19)
N3B U1 C7B N2B -119.5(2)
O2 U1 C7B N2B -85.1(2)
C24B U1 C7B N2B 115.16(19)
C23B U1 C7B N2B 145.23(19)
C3B U1 C7B N2B 31.33(16)
C25B U1 C7B N2B 102.02(19)
C2B U1 C7B N2B 24.66(18)
C22B U1 C7B N2B 156.29(17)
C26B U1 C7B N2B 128.30(19)
N2B U1 C7B C6B -88.7(4)
N1B U1 C7B C6B -84.0(3)
N3B U1 C7B C6B 151.8(4)
O2 U1 C7B C6B -173.8(3)
C24B U1 C7B C6B 26.4(4)
C23B U1 C7B C6B 56.5(4)
C3B U1 C7B C6B -57.4(3)
C25B U1 C7B C6B 13.3(4)
C2B U1 C7B C6B -64.1(3)
C22B U1 C7B C6B 67.5(4)
C26B U1 C7B C6B 39.5(4)
N2B C7B C8B N3B 9.7(4)
C6B C7B C8B N3B -169.4(3)
U1 C7B C8B N3B -25.7(2)
N2B C7B C8B C9B -170.7(3)
C6B C7B C8B C9B 10.2(5)
U1 C7B C8B C9B 153.8(3)
N2B C7B C8B U1 35.5(2)
C6B C7B C8B U1 -143.6(3)
C10B N3B C8B C7B -138.5(3)
U1 N3B C8B C7B 32.1(3)
C10B N3B C8B C9B 41.9(4)
U1 N3B C8B C9B -147.5(2)
C10B N3B C8B U1 -170.6(3)
N2B U1 C8B C7B -25.00(18)
N1B U1 C8B C7B -46.2(2)
N3B U1 C8B C7B -150.5(3)
O2 U1 C8B C7B -139.97(18)
C24B U1 C8B C7B 73.9(2)
C23B U1 C8B C7B 101.1(2)
C3B U1 C8B C7B -9.87(19)
C25B U1 C8B C7B 75.1(2)
C2B U1 C8B C7B -19.3(2)
C22B U1 C8B C7B 122.81(19)
C26B U1 C8B C7B 112.5(2)
N2B U1 C8B N3B 125.5(2)
N1B U1 C8B N3B 104.3(2)
O2 U1 C8B N3B 10.5(2)
C24B U1 C8B N3B -135.63(19)
C23B U1 C8B N3B -108.4(2)
C3B U1 C8B N3B 140.7(2)
C25B U1 C8B N3B -134.38(18)
C7B U1 C8B N3B 150.5(3)
C2B U1 C8B N3B 131.18(19)
C22B U1 C8B N3B -86.67(19)
C26B U1 C8B N3B -97.0(2)
N2B U1 C8B C9B -154.6(5)
N1B U1 C8B C9B -175.8(4)
N3B U1 C8B C9B 79.8(5)
O2 U1 C8B C9B 90.4(5)
C24B U1 C8B C9B -55.8(5)
C23B U1 C8B C9B -28.6(5)
C3B U1 C8B C9B -139.5(5)
C25B U1 C8B C9B -54.5(5)
C7B U1 C8B C9B -129.6(5)
C2B U1 C8B C9B -149.0(5)
C22B U1 C8B C9B -6.8(5)
C26B U1 C8B C9B -17.1(5)
C8B N3B C10B C11B -115.9(3)
U1 N3B C10B C11B 79.2(4)
C8B N3B C10B C15B 65.4(4)
U1 N3B C10B C15B -99.5(4)
C15B C10B C11B C12B 0.2(5)
N3B C10B C11B C12B -178.5(3)
C15B C10B C11B C11C -179.5(3)
N3B C10B C11B C11C 1.8(5)
C10B C11B C12B C13B -0.2(5)
C11C C11B C12B C13B 179.5(3)
C11B C12B C13B C14B 0.7(5)
C11B C12B C13B C13C -177.6(3)
C12B C13B C14B C15B -1.2(5)
C13C C13B C14B C15B 177.0(3)
C11B C10B C15B C14B -0.7(5)
N3B C10B C15B C14B 178.1(3)
C11B C10B C15B C15C -178.8(3)
N3B C10B C15B C15C 0.0(5)
C13B C14B C15B C10B 1.2(5)
C13B C14B C15B C15C 179.3(4)
C2B N1B C16B C21B 123.3(3)
U1 N1B C16B C21B -73.6(4)
C2B N1B C16B C17B -60.6(4)
U1 N1B C16B C17B 102.5(4)
C21B C16B C17B C18B 0.9(5)
N1B C16B C17B C18B -175.4(3)
C21B C16B C17B C17C 179.9(3)
N1B C16B C17B C17C 3.6(5)
C16B C17B C18B C19B -0.3(5)
C17C C17B C18B C19B -179.3(3)
C17B C18B C19B C20B 0.0(5)
C17B C18B C19B C19C -179.2(3)
C18B C19B C20B C21B -0.4(5)
C19C C19B C20B C21B 178.9(3)
C19B C20B C21B C16B 0.9(5)
C19B C20B C21B C21C -178.1(3)
N1B C16B C21B C20B 175.0(3)
C17B C16B C21B C20B -1.2(5)
N1B C16B C21B C21C -6.0(5)
C17B C16B C21B C21C 177.8(3)
N2B U1 C22B C23B -4.0(3)
N1B U1 C22B C23B 117.8(2)
N3B U1 C22B C23B -78.5(2)
O2 U1 C22B C23B -160.17(19)
C24B U1 C22B C23B 38.78(19)
C3B U1 C22B C23B 39.8(2)
C25B U1 C22B C23B 78.8(2)
C7B U1 C22B C23B -23.2(2)
C2B U1 C22B C23B 78.0(2)
C26B U1 C22B C23B 114.4(3)
N2B U1 C22B C26B -118.4(2)
N1B U1 C22B C26B 3.4(2)
N3B U1 C22B C26B 167.06(18)
O2 U1 C22B C26B 85.40(19)
C24B U1 C22B C26B -75.7(2)
C23B U1 C22B C26B -114.4(3)
C3B U1 C22B C26B -74.6(2)
C25B U1 C22B C26B -35.64(17)
C7B U1 C22B C26B -137.68(18)
C2B U1 C22B C26B -36.4(2)
N2B U1 C22B C22C 116.3(3)
N1B U1 C22B C22C -121.8(3)
N3B U1 C22B C22C 41.8(3)
O2 U1 C22B C22C -39.8(3)
C24B U1 C22B C22C 159.1(3)
C23B U1 C22B C22C 120.3(4)
C3B U1 C22B C22C 160.1(2)
C25B U1 C22B C22C -160.9(3)
C7B U1 C22B C22C 97.1(3)
C2B U1 C22B C22C -161.7(2)
C26B U1 C22B C22C -125.2(4)
C26B C22B C23B C24B -0.1(3)
C22C C22B C23B C24B 171.3(3)
U1 C22B C23B C24B -69.6(2)
C26B C22B C23B C23C -174.5(3)
C22C C22B C23B C23C -3.2(5)
U1 C22B C23B C23C 115.9(3)
C26B C22B C23B U1 69.5(2)
C22C C22B C23B U1 -119.2(3)
N2B U1 C23B C22B 177.40(18)
N1B U1 C23B C22B -91.7(2)
N3B U1 C23B C22B 106.0(2)
O2 U1 C23B C22B 22.7(2)
C24B U1 C23B C22B -111.4(3)
C3B U1 C23B C22B -150.67(18)
C25B U1 C23B C22B -74.3(2)
C7B U1 C23B C22B 159.78(19)
C2B U1 C23B C22B -122.07(19)
C26B U1 C23B C22B -35.80(18)
N2B U1 C23B C24B -71.2(2)
N1B U1 C23B C24B 19.8(3)
N3B U1 C23B C24B -142.6(2)
O2 U1 C23B C24B 134.13(19)
C3B U1 C23B C24B -39.2(2)
C25B U1 C23B C24B 37.16(19)
C7B U1 C23B C24B -88.8(2)
C2B U1 C23B C24B -10.6(2)
C22B U1 C23B C24B 111.4(3)
C26B U1 C23B C24B 75.6(2)
N2B U1 C23B C23C 50.7(3)
N1B U1 C23B C23C 141.6(2)
N3B U1 C23B C23C -20.7(3)
O2 U1 C23B C23C -104.0(3)
C24B U1 C23B C23C 121.8(4)
C3B U1 C23B C23C 82.6(3)
C25B U1 C23B C23C 159.0(3)
C7B U1 C23B C23C 33.0(3)
C2B U1 C23B C23C 111.2(3)
C22B U1 C23B C23C -126.7(4)
C26B U1 C23B C23C -162.5(3)
C22B C23B C24B C25B 0.4(4)
C23C C23B C24B C25B 175.0(3)
U1 C23B C24B C25B -73.4(2)
C22B C23B C24B C24C -172.2(3)
C23C C23B C24B C24C 2.4(5)
U1 C23B C24B C24C 114.1(3)
C22B C23B C24B U1 73.7(2)
C23C C23B C24B U1 -111.7(3)
N2B U1 C24B C25B -129.2(2)
N1B U1 C24B C25B -53.9(2)
N3B U1 C24B C25B 155.85(19)
O2 U1 C24B C25B 47.1(3)
C23B U1 C24B C25B 112.4(3)
C3B U1 C24B C25B -104.3(2)
C7B U1 C24B C25B -155.7(2)
C2B U1 C24B C25B -76.8(2)
C22B U1 C24B C25B 75.0(2)
C26B U1 C24B C25B 36.41(19)
N2B U1 C24B C23B 118.5(2)
N1B U1 C24B C23B -166.27(19)
N3B U1 C24B C23B 43.5(2)
O2 U1 C24B C23B -65.3(2)
C3B U1 C24B C23B 143.3(2)
C25B U1 C24B C23B -112.4(3)
C7B U1 C24B C23B 91.9(2)
C2B U1 C24B C23B 170.8(2)
C22B U1 C24B C23B -37.40(19)
C26B U1 C24B C23B -76.0(2)
N2B U1 C24B C24C -4.5(3)
N1B U1 C24B C24C 70.8(3)
N3B U1 C24B C24C -79.4(3)
O2 U1 C24B C24C 171.8(2)
C23B U1 C24B C24C -122.9(4)
C3B U1 C24B C24C 20.4(3)
C25B U1 C24B C24C 124.7(4)
C7B U1 C24B C24C -31.0(3)
C2B U1 C24B C24C 47.9(3)
C22B U1 C24B C24C -160.3(3)
C26B U1 C24B C24C 161.1(3)
C23B C24B C25B C26B -0.5(4)
C24C C24B C25B C26B 172.0(3)
U1 C24B C25B C26B -71.6(2)
C23B C24B C25B C25C -174.4(3)
C24C C24B C25B C25C -1.9(5)
U1 C24B C25B C25C 114.5(3)
C23B C24B C25B U1 71.1(2)
C24C C24B C25B U1 -116.4(3)
N2B U1 C25B C24B 60.4(2)
N1B U1 C25B C24B 130.5(2)
N3B U1 C25B C24B -37.7(3)
O2 U1 C25B C24B -146.4(2)
C23B U1 C25B C24B -38.1(2)
C3B U1 C25B C24B 75.4(2)
C7B U1 C25B C24B 27.6(2)
C2B U1 C25B C24B 101.9(2)
C22B U1 C25B C24B -77.5(2)
C26B U1 C25B C24B -113.1(3)
N2B U1 C25B C26B 173.46(19)
N1B U1 C25B C26B -116.4(2)
N3B U1 C25B C26B 75.4(2)
O2 U1 C25B C26B -33.3(2)
C24B U1 C25B C26B 113.1(3)
C23B U1 C25B C26B 74.9(2)
C3B U1 C25B C26B -171.5(2)
C7B U1 C25B C26B 140.71(19)
C2B U1 C25B C26B -145.1(2)
C22B U1 C25B C26B 35.53(19)
N2B U1 C25B C25C -61.4(3)
N1B U1 C25B C25C 8.7(3)
N3B U1 C25B C25C -159.5(2)
O2 U1 C25B C25C 91.8(3)
C24B U1 C25B C25C -121.8(4)
C23B U1 C25B C25C -159.9(3)
C3B U1 C25B C25C -46.4(3)
C7B U1 C25B C25C -94.2(3)
C2B U1 C25B C25C -19.9(3)
C22B U1 C25B C25C 160.6(3)
C26B U1 C25B C25C 125.1(4)
C24B C25B C26B C22B 0.5(3)
C25C C25B C26B C22B 174.4(3)
U1 C25B C26B C22B -65.8(2)
C24B C25B C26B C26C -167.8(3)
C25C C25B C26B C26C 6.1(5)
U1 C25B C26B C26C 125.9(3)
C24B C25B C26B U1 66.3(2)
C25C C25B C26B U1 -119.8(3)
C23B C22B C26B C25B -0.3(3)
C22C C22B C26B C25B -171.5(3)
U1 C22B C26B C25B 64.7(2)
C23B C22B C26B C26C 168.0(3)
C22C C22B C26B C26C -3.2(5)
U1 C22B C26B C26C -127.0(3)
C23B C22B C26B U1 -65.0(2)
C22C C22B C26B U1 123.7(3)
N2B U1 C26B C25B -10.7(3)
N1B U1 C26B C25B 67.0(2)
N3B U1 C26B C25B -132.16(19)
O2 U1 C26B C25B 149.7(2)
C24B U1 C26B C25B -37.69(19)
C23B U1 C26B C25B -78.8(2)
C3B U1 C26B C25B 10.0(2)
C7B U1 C26B C25B -55.6(3)
C2B U1 C26B C25B 36.7(2)
C22B U1 C26B C25B -115.6(3)
N2B U1 C26B C22B 104.9(2)
N1B U1 C26B C22B -177.39(18)
N3B U1 C26B C22B -16.5(2)
O2 U1 C26B C22B -94.67(19)
C24B U1 C26B C22B 77.9(2)
C23B U1 C26B C22B 36.78(18)
C3B U1 C26B C22B 125.57(19)
C25B U1 C26B C22B 115.6(3)
C7B U1 C26B C22B 60.0(2)
C2B U1 C26B C22B 152.27(19)
N2B U1 C26B C26C -132.1(3)
N1B U1 C26B C26C -54.4(3)
N3B U1 C26B C26C 106.4(3)
O2 U1 C26B C26C 28.3(3)
C24B U1 C26B C26C -159.1(4)
C23B U1 C26B C26C 159.8(3)
C3B U1 C26B C26C -111.5(3)
C25B U1 C26B C26C -121.4(4)
C7B U1 C26B C26C -177.0(3)
C2B U1 C26B C26C -84.8(3)
C22B U1 C26B C26C 123.0(4)
C30B O2 C27B C28B 38.6(4)
U1 O2 C27B C28B -140.7(3)
O2 C27B C28B C29B -26.8(4)
C27B C28B C29B C30B 6.4(4)
C27B O2 C30B C29B -35.0(4)
U1 O2 C30B C29B 144.4(2)
C28B C29B C30B O2 16.4(4)
